data_4334230
loop_
_publ_author_name
'Sandra Carlsson'
'Leokadiya Zorina'
'David R. Allan'
'J. Paul Attfield'
'Enric Canadell'
'Patrick Batail'

_publ_section_title
;
 Robust Dirac-Cone Band Structure in the Molecular Kagome Compound
 (EDT-TTF-CONH2)6[Re6Se8(CN)6]
;
_journal_name_full 'Inorganic Chemistry'
_journal_page_first 3326
_journal_page_last 3333
_journal_paper_doi 10.1021/ic302790m
_journal_volume 52
_journal_year 2013
_chemical_formula_sum 'C60 H42 N12 O6 Os0 Re6 S36 Se8'
_chemical_formula_weight 3930.10
_chemical_name_systematic
; 
 ? 
;
_space_group_IT_number 148
_symmetry_cell_setting trigonal
_symmetry_space_group_name_Hall '-P 3*'
_symmetry_space_group_name_H-M 'R -3 :R'
_atom_sites_solution_hydrogens geom
_atom_sites_solution_primary direct
_atom_sites_solution_secondary difmap
_audit_creation_method SHELXL-97
_cell_angle_alpha 61.178(4)
_cell_angle_beta 61.178(4)
_cell_angle_gamma 61.178(3)
_cell_formula_units_Z 1
_cell_length_a 14.9978(8)
_cell_length_b 14.9978(6)
_cell_length_c 14.9978(6)
_cell_measurement_temperature 230(2)
_cell_volume 2448.7(2)
_computing_structure_refinement 'SHELXL-97 (Sheldrick, 1997)'
_computing_structure_solution 'SHELXS-97 (Sheldrick, 1990)'
_diffrn_ambient_temperature 230(2)
_diffrn_measured_fraction_theta_full 0.992
_diffrn_measured_fraction_theta_max 0.992
_diffrn_radiation_monochromator graphite
_diffrn_radiation_source 'fine-focus sealed tube'
_diffrn_radiation_type MoK\a
_diffrn_radiation_wavelength 0.71073
_diffrn_reflns_av_R_equivalents 0.0526
_diffrn_reflns_av_sigmaI/netI 0.0377
_diffrn_reflns_limit_h_max 24
_diffrn_reflns_limit_h_min -17
_diffrn_reflns_limit_k_max 24
_diffrn_reflns_limit_k_min -15
_diffrn_reflns_limit_l_max 24
_diffrn_reflns_limit_l_min -22
_diffrn_reflns_number 40215
_diffrn_reflns_theta_full 34.99
_diffrn_reflns_theta_max 34.99
_diffrn_reflns_theta_min 4.65
_exptl_absorpt_coefficient_mu 11.181
_exptl_crystal_density_diffrn 2.665
_exptl_crystal_F_000 1832
_refine_diff_density_max 1.416
_refine_diff_density_min -1.148
_refine_diff_density_rms 0.203
_refine_ls_extinction_method none
_refine_ls_goodness_of_fit_ref 1.091
_refine_ls_hydrogen_treatment mixed
_refine_ls_matrix_type full
_refine_ls_number_parameters 212
_refine_ls_number_reflns 7155
_refine_ls_number_restraints 1
_refine_ls_restrained_S_all 1.091
_refine_ls_R_factor_all 0.0615
_refine_ls_R_factor_gt 0.0293
_refine_ls_shift/su_max 0.003
_refine_ls_shift/su_mean 0.000
_refine_ls_structure_factor_coef Fsqd
_refine_ls_weighting_details 'calc w=1/[\s^2^(Fo^2^)+(0.0050P)^2^+3.8590P] where P=(Fo^2^+2Fc^2^)/3'
_refine_ls_weighting_scheme calc
_refine_ls_wR_factor_gt 0.0426
_refine_ls_wR_factor_ref 0.0473
_reflns_number_gt 5099
_reflns_number_total 7155
_reflns_threshold_expression >2sigma(I)
_cod_data_source_file ic302790m_si_002.cif
_cod_data_source_block global
_cod_original_cell_volume 2448.66(19)
_cod_original_sg_symbol_H-M 'R -3'
_cod_database_code 4334230

loop_
_symmetry_equiv_pos_as_xyz
'x, y, z'
'y, z, x'
'z, x, y'
'-x, -y, -z'
'-y, -z, -x'
'-z, -x, -y'

loop_
_atom_site_label
_atom_site_type_symbol
_atom_site_fract_x
_atom_site_fract_y
_atom_site_fract_z
_atom_site_U_iso_or_equiv
_atom_site_adp_type
_atom_site_occupancy
_atom_site_symmetry_multiplicity
_atom_site_calc_flag
_atom_site_refinement_flags
_atom_site_disorder_group
Re1 Re 0.063104(8) 0.108108(8) -0.082750(8) 0.01432(3) Uani 1 1 d . .
C1 C 0.1319(2) 0.2324(2) -0.1796(2) 0.0236(6) Uani 1 1 d . .
N1 N 0.1702(2) 0.3000(2) -0.2346(2) 0.0344(6) Uani 1 1 d . .
Se1 Se -0.12096(2) 0.24311(2) -0.03622(2) 0.01946(6) Uani 1 1 d . .
Se2 Se 0.084903(12) 0.084903(12) 0.084903(12) 0.02296(10) Uani 1 3 d S .
S11 S 0.09865(7) 0.28285(6) -0.52915(7) 0.03303(18) Uani 1 1 d . .
S12 S 0.03290(7) 0.46695(7) -0.70740(7) 0.03105(17) Uani 1 1 d . .
S13 S 0.18872(7) 0.42188(6) -0.50008(7) 0.02914(17) Uani 1 1 d . .
S14 S 0.11584(7) 0.60685(6) -0.67542(7) 0.03164(18) Uani 1 1 d . .
S15 S 0.00572(10) 0.14648(8) -0.52308(11) 0.0571(3) Uani 1 1 d . .
S16 S -0.05524(12) 0.35740(10) -0.74942(11) 0.0673(4) Uani 1 1 d . .
C11 C 0.0906(2) 0.4145(2) -0.6091(2) 0.0236(6) Uani 1 1 d . .
C12 C 0.1273(2) 0.4742(2) -0.5959(2) 0.0235(6) Uani 1 1 d . .
C13 C 0.0319(3) 0.2680(3) -0.5873(3) 0.0342(7) Uani 1 1 d . .
C14 C 0.0044(3) 0.3525(3) -0.6713(3) 0.0361(8) Uani 1 1 d . .
C15 C 0.2064(2) 0.5423(2) -0.5319(2) 0.0236(6) Uani 1 1 d . .
C16 C 0.1732(3) 0.6248(2) -0.6123(2) 0.0286(7) Uani 1 1 d . .
H16 H 0.1809 0.6909 -0.6338 0.034 Uiso 1 1 calc R .
C17A C -0.0584(11) 0.1533(12) -0.6016(10) 0.053(4) Uani 0.57 1 d PD 1
H17A H -0.0454 0.0810 -0.5953 0.064 Uiso 0.57 1 calc PR 1
H17B H -0.1354 0.1868 -0.5733 0.064 Uiso 0.57 1 calc PR 1
C18A C -0.0180(6) 0.2164(7) -0.7182(7) 0.0510(19) Uani 0.57 1 d PD 1
H18A H -0.0439 0.2049 -0.7587 0.061 Uiso 0.57 1 calc PR 1
H18B H 0.0600 0.1872 -0.7430 0.061 Uiso 0.57 1 calc PR 1
C17B C -0.0248(14) 0.1461(15) -0.6320(16) 0.057(5) Uani 0.43 1 d PD 2
H17C H 0.0419 0.1282 -0.6890 0.068 Uiso 0.43 1 calc PR 2
H17D H -0.0578 0.0914 -0.6020 0.068 Uiso 0.43 1 calc PR 2
C18B C -0.0995(9) 0.2547(10) -0.6784(10) 0.060(3) Uani 0.43 1 d PD 2
H18C H -0.1628 0.2731 -0.6190 0.072 Uiso 0.43 1 calc PR 2
H18D H -0.1228 0.2463 -0.7233 0.072 Uiso 0.43 1 calc PR 2
C19 C 0.2581(2) 0.5531(3) -0.4750(2) 0.0258(6) Uani 1 1 d . .
N11 N 0.2778(2) 0.4714(2) -0.3888(2) 0.0356(7) Uani 1 1 d . .
H11A H 0.3078 0.4742 -0.3541 0.043 Uiso 1 1 calc R .
H11B H 0.2606 0.4156 -0.3676 0.043 Uiso 1 1 calc R .
O11 O 0.2797(2) 0.63573(19) -0.51132(19) 0.0368(6) Uani 1 1 d . .

loop_
_atom_site_aniso_label
_atom_site_aniso_U_11
_atom_site_aniso_U_22
_atom_site_aniso_U_33
_atom_site_aniso_U_23
_atom_site_aniso_U_13
_atom_site_aniso_U_12
Re1 0.01408(5) 0.01320(5) 0.01480(5) -0.00378(4) -0.00386(4) -0.00541(4)
C1 0.0211(14) 0.0212(14) 0.0268(15) -0.0083(12) -0.0078(12) -0.0052(11)
N1 0.0347(15) 0.0268(14) 0.0405(16) -0.0051(12) -0.0097(13) -0.0175(12)
Se1 0.01940(13) 0.01327(12) 0.02059(13) -0.00524(10) -0.00576(10) -0.00270(10)
Se2 0.02604(13) 0.02604(13) 0.02604(13) -0.01066(8) -0.01066(8) -0.01066(8)
S11 0.0410(5) 0.0225(4) 0.0433(5) -0.0025(3) -0.0260(4) -0.0119(3)
S12 0.0404(5) 0.0328(4) 0.0281(4) -0.0042(3) -0.0182(4) -0.0165(4)
S13 0.0406(5) 0.0202(3) 0.0372(4) -0.0030(3) -0.0256(4) -0.0108(3)
S14 0.0511(5) 0.0233(4) 0.0272(4) -0.0001(3) -0.0215(4) -0.0163(4)
S15 0.0729(8) 0.0358(5) 0.0814(8) -0.0067(5) -0.0390(7) -0.0294(5)
S16 0.0995(10) 0.0641(7) 0.0835(9) -0.0173(7) -0.0645(8) -0.0307(7)
C11 0.0254(15) 0.0224(14) 0.0241(14) -0.0061(11) -0.0109(12) -0.0071(11)
C12 0.0265(15) 0.0216(14) 0.0263(15) -0.0065(11) -0.0118(12) -0.0087(12)
C13 0.0348(18) 0.0279(17) 0.049(2) -0.0120(15) -0.0203(16) -0.0110(14)
C14 0.045(2) 0.0375(19) 0.044(2) -0.0119(16) -0.0235(17) -0.0187(16)
C15 0.0276(15) 0.0236(14) 0.0251(14) -0.0092(12) -0.0074(12) -0.0122(12)
C16 0.0410(18) 0.0252(15) 0.0246(15) -0.0034(12) -0.0109(13) -0.0188(14)
C17A 0.060(8) 0.055(7) 0.064(8) -0.011(6) -0.023(7) -0.038(6)
C18A 0.045(4) 0.071(5) 0.067(5) -0.049(5) -0.007(4) -0.025(4)
C17B 0.052(10) 0.068(9) 0.076(13) -0.043(9) 0.001(8) -0.040(8)
C18B 0.049(6) 0.084(8) 0.080(8) -0.049(7) -0.010(6) -0.034(6)
C19 0.0247(15) 0.0320(16) 0.0272(15) -0.0138(13) -0.0050(12) -0.0132(13)
N11 0.0459(17) 0.0310(15) 0.0455(17) -0.0048(13) -0.0273(14) -0.0189(13)
O11 0.0514(16) 0.0388(13) 0.0346(13) -0.0065(11) -0.0138(11) -0.0306(12)

loop_
_atom_type_symbol
_atom_type_description
_atom_type_scat_dispersion_real
_atom_type_scat_dispersion_imag
_atom_type_scat_source
C C 0.0033 0.0016 'International Tables Vol C Tables 4.2.6.8 and 6.1.1.4'
H H 0.0000 0.0000 'International Tables Vol C Tables 4.2.6.8 and 6.1.1.4'
N N 0.0061 0.0033 'International Tables Vol C Tables 4.2.6.8 and 6.1.1.4'
O O 0.0106 0.0060 'International Tables Vol C Tables 4.2.6.8 and 6.1.1.4'
S S 0.1246 0.1234 'International Tables Vol C Tables 4.2.6.8 and 6.1.1.4'
Se Se -0.0929 2.2259 'International Tables Vol C Tables 4.2.6.8 and 6.1.1.4'
Re Re -1.0185 7.2310 'International Tables Vol C Tables 4.2.6.8 and 6.1.1.4'
Os Os -1.2165 7.6030 'International Tables Vol C Tables 4.2.6.8 and 6.1.1.4'

loop_
_geom_angle_atom_site_label_1
_geom_angle_atom_site_label_2
_geom_angle_atom_site_label_3
_geom_angle
_geom_angle_site_symmetry_1
_geom_angle_site_symmetry_3
C1 Re1 Se1 90.76(8) . .
C1 Re1 Se1 92.62(8) . 2
Se1 Re1 Se1 176.568(9) . 2
C1 Re1 Se2 93.42(8) . .
Se1 Re1 Se2 89.721(7) . .
Se1 Re1 Se2 89.502(7) 2 .
C1 Re1 Se1 90.43(8) . 6
Se1 Re1 Se1 90.387(7) . 6
Se1 Re1 Se1 90.165(7) 2 6
Se2 Re1 Se1 176.147(10) . 6
C1 Re1 Re1 134.37(8) . 6
Se1 Re1 Re1 118.941(8) . 6
Se1 Re1 Re1 58.702(7) 2 6
Se2 Re1 Re1 118.471(7) . 6
Se1 Re1 Re1 58.268(8) 6 6
C1 Re1 Re1 133.29(8) . 5
Se1 Re1 Re1 58.816(7) . 5
Se1 Re1 Re1 118.818(8) 2 5
Se2 Re1 Re1 118.471(7) . 5
Se1 Re1 Re1 58.516(9) 6 5
Re1 Re1 Re1 60.137(6) 6 5
C1 Re1 Re1 136.70(8) . 2
Se1 Re1 Re1 118.610(8) . 2
Se1 Re1 Re1 58.254(8) 2 2
Se2 Re1 Re1 58.550(6) . 2
Se1 Re1 Re1 118.188(7) 6 2
Re1 Re1 Re1 59.932(3) 6 2
Re1 Re1 Re1 90.000(1) 5 2
C1 Re1 Re1 135.58(8) . 3
Se1 Re1 Re1 58.615(8) . 3
Se1 Re1 Re1 118.249(8) 2 3
Se2 Re1 Re1 58.550(6) . 3
Se1 Re1 Re1 118.428(7) 6 3
Re1 Re1 Re1 90.000(1) 6 3
Re1 Re1 Re1 59.932(3) 5 3
Re1 Re1 Re1 60.000(1) 2 3
C1 Re1 N1 0.52(10) . .
Se1 Re1 N1 91.00(5) . .
Se1 Re1 N1 92.39(5) 2 .
Se2 Re1 N1 93.89(5) . .
Se1 Re1 N1 89.96(5) 6 .
Re1 Re1 N1 133.87(5) 6 .
Re1 Re1 N1 133.12(5) 5 .
Re1 Re1 N1 136.86(5) 2 .
Re1 Re1 N1 136.07(5) 3 .
C1 Re1 Re1 178.26(8) . 4
Se1 Re1 Re1 88.463(7) . 4
Se1 Re1 Re1 88.170(7) 2 4
Se2 Re1 Re1 88.133(9) . 4
Se1 Re1 Re1 88.020(9) 6 4
Re1 Re1 Re1 45.059(3) 6 4
Re1 Re1 Re1 45.059(2) 5 4
Re1 Re1 Re1 44.941(3) 2 4
Re1 Re1 Re1 44.941(3) 3 4
N1 Re1 Re1 177.91(5) . 4
N1 C1 Re1 178.5(3) . .
N1 C1 Se1 131.1(2) . .
Re1 C1 Se1 49.56(6) . .
N1 C1 Se1 128.8(2) . 6
Re1 C1 Se1 49.92(6) . 6
Se1 C1 Se1 65.56(5) . 6
N1 C1 Se1 130.8(2) . 2
Re1 C1 Se1 48.58(6) . 2
Se1 C1 Se1 98.14(8) . 2
Se1 C1 Se1 64.90(5) 6 2
N1 C1 Se2 133.2(2) . .
Re1 C1 Se2 48.15(6) . .
Se1 C1 Se2 64.21(5) . .
Se1 C1 Se2 98.07(8) 6 .
Se1 C1 Se2 63.59(5) 2 .
N1 C1 C16 61.7(2) . 3_654
Re1 C1 C16 117.22(12) . 3_654
Se1 C1 C16 158.83(11) . 3_654
Se1 C1 C16 93.27(9) 6 3_654
Se1 C1 C16 71.24(8) 2 3_654
Se2 C1 C16 122.32(10) . 3_654
N1 C1 C18B 55.2(3) . 2_565
Re1 C1 C18B 126.0(2) . 2_565
Se1 C1 C18B 116.8(2) . 2_565
Se1 C1 C18B 173.3(2) 6 2_565
Se1 C1 C18B 108.4(2) 2 2_565
Se2 C1 C18B 78.1(2) . 2_565
C16 C1 C18B 84.3(2) 3_654 2_565
N1 C1 S14 82.5(2) . 3_654
Re1 C1 S14 96.20(10) . 3_654
Se1 C1 S14 131.13(9) . 3_654
Se1 C1 S14 65.57(5) 6 3_654
Se1 C1 S14 59.81(5) 2 3_654
Se2 C1 S14 122.74(8) . 3_654
C16 C1 S14 27.71(6) 3_654 3_654
C18B C1 S14 111.7(2) 2_565 3_654
N1 C1 C18A 71.4(2) . 2_565
Re1 C1 C18A 109.92(16) . 2_565
Se1 C1 C18A 103.72(16) . 2_565
Se1 C1 C18A 159.78(15) 6 2_565
Se1 C1 C18A 101.67(16) 2 2_565
Se2 C1 C18A 61.78(13) . 2_565
C16 C1 C18A 96.48(16) 3_654 2_565
C18B C1 C18A 16.73(19) 2_565 2_565
S14 C1 C18A 122.37(17) 3_654 2_565
N1 C1 C17B 66.0(3) . 2_565
Re1 C1 C17B 115.4(3) . 2_565
Se1 C1 C17B 94.1(3) . 2_565
Se1 C1 C17B 159.6(3) 6 2_565
Se1 C1 C17B 118.7(3) 2 2_565
Se2 C1 C17B 69.1(3) . 2_565
C16 C1 C17B 107.0(3) 3_654 2_565
C18B C1 C17B 23.0(3) 2_565 2_565
S14 C1 C17B 134.6(3) 3_654 2_565
C18A C1 C17B 18.1(3) 2_565 2_565
C1 N1 N11 176.8(3) . .
C1 N1 C18B 106.7(3) . 2_565
N11 N1 C18B 75.5(2) . 2_565
C1 N1 C16 99.5(2) . 3_654
N11 N1 C16 77.68(11) . 3_654
C18B N1 C16 100.1(3) 2_565 3_654
C1 N1 Re1 0.95(18) . .
N11 N1 Re1 175.84(12) . .
C18B N1 Re1 107.5(2) 2_565 .
C16 N1 Re1 98.77(10) 3_654 .
C1 N1 S12 106.9(2) . 4_564
N11 N1 S12 74.48(8) . 4_564
C18B N1 S12 107.1(3) 2_565 4_564
C16 N1 S12 134.14(11) 3_654 4_564
Re1 N1 S12 107.00(8) . 4_564
C1 N1 S13 121.3(2) . .
N11 N1 S13 56.42(7) . .
C18B N1 S13 131.9(2) 2_565 .
C16 N1 S13 69.97(8) 3_654 .
Re1 N1 S13 120.45(8) . .
S12 N1 S13 64.32(6) 4_564 .
C1 N1 C17A 104.4(3) . 2_565
N11 N1 C17A 78.6(3) . 2_565
C18B N1 C17A 24.8(4) 2_565 2_565
C16 N1 C17A 124.3(3) 3_654 2_565
Re1 N1 C17A 105.3(3) . 2_565
S12 N1 C17A 84.7(2) 4_564 2_565
S13 N1 C17A 129.9(2) . 2_565
C1 N1 C18A 90.4(2) . 2_565
N11 N1 C18A 91.98(15) . 2_565
C18B N1 C18A 17.0(2) 2_565 2_565
C16 N1 C18A 108.12(19) 3_654 2_565
Re1 N1 C18A 91.21(14) . 2_565
S12 N1 C18A 108.55(18) 4_564 2_565
S13 N1 C18A 148.34(14) . 2_565
C17A N1 C18A 24.9(2) 2_565 2_565
C1 N1 C17B 96.7(4) . 2_565
N11 N1 C17B 86.2(3) . 2_565
C18B N1 C17B 24.9(3) 2_565 2_565
C16 N1 C17B 124.8(3) 3_654 2_565
Re1 N1 C17B 97.7(3) . 2_565
S12 N1 C17B 88.9(3) 4_564 2_565
S13 N1 C17B 137.7(3) . 2_565
C17A N1 C17B 7.9(4) 2_565 2_565
C18A N1 C17B 19.6(3) 2_565 2_565
C1 N1 S14 79.4(2) . 3_654
N11 N1 S14 97.43(10) . 3_654
C18B N1 S14 124.6(3) 2_565 3_654
C16 N1 S14 27.91(6) 3_654 3_654
Re1 N1 S14 78.50(6) . 3_654
S12 N1 S14 124.03(9) 4_564 3_654
S13 N1 S14 65.66(6) . 3_654
C17A N1 S14 149.3(2) 2_565 3_654
C18A N1 S14 127.23(18) 2_565 3_654
C17B N1 S14 146.7(3) 2_565 3_654
Re1 Se1 Re1 63.132(8) . 3
Re1 Se1 Re1 62.916(8) . 5
Re1 Se1 Re1 62.782(8) 3 5
Re1 Se1 C1 39.68(5) . .
Re1 Se1 C1 97.13(5) 3 .
Re1 Se1 C1 95.78(5) 5 .
Re1 Se1 C1 96.54(5) . 5
Re1 Se1 C1 95.83(5) 3 5
Re1 Se1 C1 39.65(5) 5 5
C1 Se1 C1 114.37(7) . 5
Re1 Se1 C1 96.37(5) . 3
Re1 Se1 C1 38.80(5) 3 3
Re1 Se1 C1 94.85(5) 5 3
C1 Se1 C1 116.86(10) . 3
C1 Se1 C1 112.81(7) 5 3
Re1 Se1 S14 154.589(18) . 2_465
Re1 Se1 S14 92.426(17) 3 2_465
Re1 Se1 S14 100.898(15) 5 2_465
C1 Se1 S14 163.19(5) . 2_465
C1 Se1 S14 78.17(5) 5 2_465
C1 Se1 S14 64.07(5) 3 2_465
Re1 Se1 Se2 45.290(7) . .
Re1 Se1 Se2 45.288(7) 3 .
Re1 Se1 Se2 91.957(11) 5 .
C1 Se1 Se2 59.04(5) . .
C1 Se1 Se2 131.60(5) 5 .
C1 Se1 Se2 58.54(5) 3 .
S14 Se1 Se2 121.957(16) 2_465 .
Re1 Se1 Se1 44.973(3) . 6
Re1 Se1 Se1 91.677(5) 3 6
Re1 Se1 Se1 44.861(7) 5 6
C1 Se1 Se1 57.24(5) . 6
C1 Se1 Se1 58.32(5) 5 6
C1 Se1 Se1 130.45(5) 3 6
S14 Se1 Se1 136.489(18) 2_465 6
Se2 Se1 Se1 90.198(7) . 6
Re1 Se1 Se1 91.684(5) . 5
Re1 Se1 Se1 44.974(3) 3 5
Re1 Se1 Se1 44.640(7) 5 5
C1 Se1 Se1 131.33(5) . 5
C1 Se1 Se1 57.19(5) 5 5
C1 Se1 Se1 56.78(5) 3 5
S14 Se1 Se1 64.397(15) 2_465 5
Se2 Se1 Se1 90.198(7) . 5
Se1 Se1 Se1 89.452(12) 6 5
Re1 Se1 S11 145.655(17) . 5
Re1 Se1 S11 146.854(17) 3 5
Re1 Se1 S11 134.982(16) 5 5
C1 Se1 S11 106.40(5) . 5
C1 Se1 S11 95.34(5) 5 5
C1 Se1 S11 108.40(5) 3 5
S14 Se1 S11 59.68(2) 2_465 5
Se2 Se1 S11 133.056(16) . 5
Se1 Se1 S11 120.594(16) 6 5
Se1 Se1 S11 121.633(16) 5 5
Re1 Se1 S14 94.371(16) . 4_564
Re1 Se1 S14 147.225(16) 3 4_564
Re1 Se1 S14 86.233(15) 5 4_564
C1 Se1 S14 74.39(5) . 4_564
C1 Se1 S14 61.53(5) 5 4_564
C1 Se1 S14 168.44(5) 3 4_564
S14 Se1 S14 104.410(11) 2_465 4_564
Se2 Se1 S14 132.979(16) . 4_564
Se1 Se1 S14 56.810(15) 6 4_564
Se1 Se1 S14 118.712(17) 5 4_564
S11 Se1 S14 63.803(19) 5 4_564
Re1 Se2 Re1 62.901(12) . 3
Re1 Se2 Re1 62.901(11) . 2
Re1 Se2 Re1 62.901(11) 3 2
Re1 Se2 C1 38.43(5) . .
Re1 Se2 C1 95.00(5) 3 .
Re1 Se2 C1 95.50(5) 2 .
Re1 Se2 C1 95.50(5) . 3
Re1 Se2 C1 38.43(5) 3 3
Re1 Se2 C1 95.00(5) 2 3
C1 Se2 C1 113.93(4) . 3
Re1 Se2 C1 95.00(5) . 2
Re1 Se2 C1 95.50(5) 3 2
Re1 Se2 C1 38.43(5) 2 2
C1 Se2 C1 113.93(4) . 2
C1 Se2 C1 113.93(4) 3 2
Re1 Se2 Se1 91.889(14) . 3
Re1 Se2 Se1 44.989(7) 3 3
Re1 Se2 Se1 45.210(7) 2 3
C1 Se2 Se1 130.32(5) . 3
C1 Se2 Se1 56.75(5) 3 3
C1 Se2 Se1 57.87(5) 2 3
Re1 Se2 Se1 45.210(7) . 2
Re1 Se2 Se1 91.889(14) 3 2
Re1 Se2 Se1 44.989(7) 2 2
C1 Se2 Se1 57.87(5) . 2
C1 Se2 Se1 130.32(5) 3 2
C1 Se2 Se1 56.75(5) 2 2
Se1 Se2 Se1 90.150(11) 3 2
Re1 Se2 Se1 44.989(7) . .
Re1 Se2 Se1 45.210(7) 3 .
Re1 Se2 Se1 91.889(14) 2 .
C1 Se2 Se1 56.75(5) . .
C1 Se2 Se1 57.87(5) 3 .
C1 Se2 Se1 130.32(5) 2 .
Se1 Se2 Se1 90.150(11) 3 .
Se1 Se2 Se1 90.150(11) 2 .
Re1 Se2 C18A 101.63(12) . 2_565
Re1 Se2 C18A 143.57(14) 3 2_565
Re1 Se2 C18A 142.37(15) 2 2_565
C1 Se2 C18A 63.21(13) . 2_565
C1 Se2 C18A 121.52(16) 3 2_565
C1 Se2 C18A 119.53(16) 2 2_565
Se1 Se2 C18A 166.47(12) 3 2_565
Se1 Se2 C18A 98.95(14) 2 2_565
Se1 Se2 C18A 99.77(13) . 2_565
Re1 Se2 C18A 143.57(14) . 3_655
Re1 Se2 C18A 142.37(15) 3 3_655
Re1 Se2 C18A 101.63(12) 2 3_655
C1 Se2 C18A 121.52(16) . 3_655
C1 Se2 C18A 119.53(16) 3 3_655
C1 Se2 C18A 63.21(13) 2 3_655
Se1 Se2 C18A 98.95(14) 3 3_655
Se1 Se2 C18A 99.77(13) 2 3_655
Se1 Se2 C18A 166.47(12) . 3_655
C18A Se2 C18A 69.76(19) 2_565 3_655
Re1 Se2 C18A 142.37(15) . 1_556
Re1 Se2 C18A 101.63(12) 3 1_556
Re1 Se2 C18A 143.57(14) 2 1_556
C1 Se2 C18A 119.53(16) . 1_556
C1 Se2 C18A 63.21(13) 3 1_556
C1 Se2 C18A 121.52(16) 2 1_556
Se1 Se2 C18A 99.77(13) 3 1_556
Se1 Se2 C18A 166.47(12) 2 1_556
Se1 Se2 C18A 98.95(14) . 1_556
C18A Se2 C18A 69.76(19) 2_565 1_556
C18A Se2 C18A 69.76(19) 3_655 1_556
C11 S11 C13 95.45(15) . .
C11 S11 C14 68.26(12) . .
C13 S11 C14 27.24(13) . .
C11 S11 C12 25.16(11) . .
C13 S11 C12 120.56(13) . .
C14 S11 C12 93.42(10) . .
C11 S11 S12 32.37(10) . .
C13 S11 S12 63.13(12) . .
C14 S11 S12 35.91(7) . .
C12 S11 S12 57.54(6) . .
C11 S11 S15 128.12(10) . .
C13 S11 S15 32.90(12) . .
C14 S11 S15 60.13(8) . .
C12 S11 S15 152.91(7) . .
S12 S11 S15 95.96(4) . .
C11 S11 S13 57.56(10) . .
C13 S11 S13 152.92(12) . .
C14 S11 S13 125.82(8) . .
C12 S11 S13 32.41(6) . .
S12 S11 S13 89.93(3) . .
S15 S11 S13 172.13(5) . .
C11 S11 S12 135.37(11) . 3_654
C13 S11 S12 91.36(12) . 3_654
C14 S11 S12 109.17(8) . 3_654
C12 S11 S12 128.49(7) . 3_654
S12 S11 S12 128.93(4) . 3_654
S15 S11 S12 70.95(3) . 3_654
S13 S11 S12 109.20(3) . 3_654
C11 S11 C16 88.34(12) . 4_564
C13 S11 C16 74.97(13) . 4_564
C14 S11 C16 76.88(10) . 4_564
C12 S11 C16 93.53(8) . 4_564
S12 S11 C16 82.23(6) . 4_564
S15 S11 C16 75.80(6) . 4_564
S13 S11 C16 99.93(6) . 4_564
S12 S11 C16 135.76(6) 3_654 4_564
C11 S11 S14 85.67(11) . 4_564
C13 S11 S14 103.23(13) . 4_564
C14 S11 S14 101.95(9) . 4_564
C12 S11 S14 79.23(7) . 4_564
S12 S11 S14 94.90(3) . 4_564
S15 S11 S14 99.44(4) . 4_564
S13 S11 S14 74.79(3) . 4_564
S12 S11 S14 135.26(3) 3_654 4_564
C16 S11 S14 28.25(5) 4_564 4_564
C11 S11 Se1 139.24(11) . 6
C13 S11 Se1 109.19(12) . 6
C14 S11 Se1 132.00(8) . 6
C12 S11 Se1 120.13(7) . 6
S12 S11 Se1 150.55(4) . 6
S15 S11 Se1 79.51(3) . 6
S13 S11 Se1 92.80(3) . 6
S12 S11 Se1 77.42(2) 3_654 6
C16 S11 Se1 68.41(5) 4_564 6
S14 S11 Se1 57.846(19) 4_564 6
C11 S11 C11 112.01(14) . 3_654
C13 S11 C11 109.29(13) . 3_654
C14 S11 C11 117.08(10) . 3_654
C12 S11 C11 101.78(8) . 3_654
S12 S11 C11 119.11(5) . 3_654
S15 S11 C11 96.16(5) . 3_654
S13 S11 C11 85.47(5) . 3_654
S12 S11 C11 26.72(4) 3_654 3_654
C16 S11 C11 158.19(7) 4_564 3_654
S14 S11 C11 140.69(5) 4_564 3_654
Se1 S11 C11 90.34(5) 6 3_654
C11 S12 C14 95.35(15) . .
C11 S12 C13 68.38(12) . .
C14 S12 C13 26.96(13) . .
C11 S12 C12 25.34(11) . .
C14 S12 C12 120.66(13) . .
C13 S12 C12 93.70(10) . .
C11 S12 S11 32.25(10) . .
C14 S12 S11 63.12(11) . .
C13 S12 S11 36.18(7) . .
C12 S12 S11 57.58(6) . .
C11 S12 S16 127.26(11) . .
C14 S12 S16 31.92(11) . .
C13 S12 S16 58.88(8) . .
C12 S12 S16 152.58(7) . .
S11 S12 S16 95.01(4) . .
C11 S12 S14 58.04(10) . .
C14 S12 S14 153.24(12) . .
C13 S12 S14 126.34(8) . .
C12 S12 S14 32.70(6) . .
S11 S12 S14 90.28(3) . .
S16 S12 S14 174.49(4) . .
C11 S12 N1 129.68(12) . 4_564
C14 S12 N1 113.43(13) . 4_564
C13 S12 N1 131.31(9) . 4_564
C12 S12 N1 111.76(8) . 4_564
S11 S12 N1 142.87(6) . 4_564
S16 S12 N1 89.29(6) . 4_564
S14 S12 N1 85.56(5) . 4_564
C11 S12 S11 88.97(10) . 2_564
C14 S12 S11 113.41(13) . 2_564
C13 S12 S11 111.44(8) . 2_564
C12 S12 S11 80.14(7) . 2_564
S11 S12 S11 100.26(4) . 2_564
S16 S12 S11 108.31(4) . 2_564
S14 S12 S11 72.12(3) . 2_564
N1 S12 S11 113.31(5) 4_564 2_564
C11 S12 S13 78.09(10) . 4_564
C14 S12 S13 99.09(13) . 4_564
C13 S12 S13 92.90(8) . 4_564
C12 S12 S13 74.81(7) . 4_564
S11 S12 S13 85.37(3) . 4_564
S16 S12 S13 104.46(4) . 4_564
S14 S12 S13 74.41(3) . 4_564
N1 S12 S13 57.97(5) 4_564 4_564
S11 S12 S13 146.04(3) 2_564 4_564
C11 S12 C15 80.14(11) . 4_564
C14 S12 C15 71.29(14) . 4_564
C13 S12 C15 67.65(9) . 4_564
C12 S12 C15 88.55(8) . 4_564
S11 S12 C15 72.16(5) . 4_564
S16 S12 C15 81.24(6) . 4_564
S14 S12 C15 99.00(5) . 4_564
N1 S12 C15 72.12(7) 4_564 4_564
S11 S12 C15 168.61(5) 2_564 4_564
S13 S12 C15 27.82(5) 4_564 4_564
C11 S12 S15 133.01(11) . 2_564
C14 S12 S15 88.47(13) . 2_564
C13 S12 S15 106.73(8) . 2_564
C12 S12 S15 127.78(7) . 2_564
S11 S12 S15 125.58(4) . 2_564
S16 S12 S15 66.80(4) . 2_564
S14 S12 S15 111.16(3) . 2_564
N1 S12 S15 89.92(6) 4_564 2_564
S11 S12 S15 47.74(2) 2_564 2_564
S13 S12 S15 147.45(3) 4_564 2_564
C15 S12 S15 143.62(5) 4_564 2_564
C12 S13 C15 94.67(14) . .
C12 S13 C16 67.56(12) . .
C15 S13 C16 27.12(12) . .
C12 S13 C11 25.00(11) . .
C15 S13 C11 119.66(12) . .
C16 S13 C11 92.56(9) . .
C12 S13 C19 120.81(12) . .
C15 S13 C19 26.14(12) . .
C16 S13 C19 53.26(9) . .
C11 S13 C19 145.80(9) . .
C12 S13 S14 32.05(9) . .
C15 S13 S14 62.64(10) . .
C16 S13 S14 35.52(7) . .
C11 S13 S14 57.05(6) . .
C19 S13 S14 88.78(7) . .
C12 S13 N11 145.94(11) . .
C15 S13 N11 51.50(11) . .
C16 S13 N11 78.59(9) . .
C11 S13 N11 170.23(9) . .
C19 S13 N11 25.48(8) . .
S14 S13 N11 114.06(6) . .
C12 S13 S11 57.14(10) . .
C15 S13 S11 151.72(10) . .
C16 S13 S11 124.68(7) . .
C11 S13 S11 32.15(6) . .
C19 S13 S11 177.11(7) . .
S14 S13 S11 89.20(3) . .
N11 S13 S11 156.18(6) . .
C12 S13 N1 147.29(12) . .
C15 S13 N1 102.43(11) . .
C16 S13 N1 126.14(9) . .
C11 S13 N1 129.60(8) . .
C19 S13 N1 79.24(8) . .
S14 S13 N1 150.71(6) . .
N11 S13 N1 55.55(7) . .
S11 S13 N1 101.63(5) . .
C12 S13 S12 100.58(11) . 4_564
C15 S13 S12 76.80(10) . 4_564
C16 S13 S12 83.33(7) . 4_564
C11 S13 S12 104.27(7) . 4_564
C19 S13 S12 73.85(6) . 4_564
S14 S13 S12 93.37(3) . 4_564
N11 S13 S12 70.85(6) . 4_564
S11 S13 S12 104.22(3) . 4_564
N1 S13 S12 57.71(5) . 4_564
C12 S13 C11 73.22(11) . 4_564
C15 S13 C11 78.95(11) . 4_564
C16 S13 C11 72.64(9) . 4_564
C11 S13 C11 79.61(8) . 4_564
C19 S13 C11 87.83(8) . 4_564
S14 S13 C11 69.95(5) . 4_564
N11 S13 C11 93.65(7) . 4_564
S11 S13 C11 89.53(5) . 4_564
N1 S13 C11 82.87(7) . 4_564
S12 S13 C11 27.36(5) 4_564 4_564
C12 S13 C16 142.25(11) . 3_654
C15 S13 C16 113.84(11) . 3_654
C16 S13 C16 137.01(12) . 3_654
C11 S13 C16 121.48(8) . 3_654
C19 S13 C16 89.93(8) . 3_654
S14 S13 C16 155.88(6) . 3_654
N11 S13 C16 68.28(7) . 3_654
S11 S13 C16 92.76(5) . 3_654
N1 S13 C16 51.76(7) . 3_654
S12 S13 C16 109.37(5) 4_564 3_654
C11 S13 C16 134.07(7) 4_564 3_654
C12 S13 S14 119.64(10) . 3_654
C15 S13 S14 139.61(10) . 3_654
C16 S13 S14 158.18(8) . 3_654
C11 S13 S14 96.41(7) . 3_654
C19 S13 S14 115.96(7) . 3_654
S14 S13 S14 147.16(4) . 3_654
N11 S13 S14 93.32(6) . 3_654
S11 S13 S14 66.70(2) . 3_654
N1 S13 S14 60.39(5) . 3_654
S12 S13 S14 113.39(3) 4_564 3_654
C11 S13 S14 128.54(5) 4_564 3_654
C16 S13 S14 26.08(5) 3_654 3_654
C16 S14 C12 94.66(14) . .
C16 S14 C15 26.29(12) . .
C12 S14 C15 68.38(11) . .
C16 S14 C11 120.21(12) . .
C12 S14 C11 25.55(11) . .
C15 S14 C11 93.92(9) . .
C16 S14 S13 62.43(11) . .
C12 S14 S13 32.25(9) . .
C15 S14 S13 36.14(6) . .
C11 S14 S13 57.80(6) . .
C16 S14 S12 152.97(11) . .
C12 S14 S12 58.31(10) . .
C15 S14 S12 126.69(7) . .
C11 S14 S12 32.76(6) . .
S13 S14 S12 90.55(3) . .
C16 S14 Se1 94.43(11) . 3_564
C12 S14 Se1 151.87(11) . 3_564
C15 S14 Se1 117.75(7) . 3_564
C11 S14 Se1 136.66(7) . 3_564
S13 S14 Se1 146.32(3) . 3_564
S12 S14 Se1 109.45(3) . 3_564
C16 S14 S11 72.88(12) . 4_564
C12 S14 S11 95.13(11) . 4_564
C15 S14 S11 76.65(7) . 4_564
C11 S14 S11 101.33(7) . 4_564
S13 S14 S11 86.34(3) . 4_564
S12 S14 S11 106.59(3) . 4_564
Se1 S14 S11 62.48(2) 3_564 4_564
C16 S14 C1 72.63(11) . 2_564
C12 S14 C1 151.76(12) . 2_564
C15 S14 C1 96.39(8) . 2_564
C11 S14 C1 153.72(8) . 2_564
S13 S14 C1 128.13(6) . 2_564
S12 S14 C1 131.25(5) . 2_564
Se1 S14 C1 56.12(5) 3_564 2_564
S11 S14 C1 104.54(5) 4_564 2_564
C16 S14 N1 59.04(11) . 2_564
C12 S14 N1 134.89(11) . 2_564
C15 S14 N1 80.30(8) . 2_564
C11 S14 N1 147.06(8) . 2_564
S13 S14 N1 110.13(5) . 2_564
S12 S14 N1 139.88(5) . 2_564
Se1 S14 N1 71.79(5) 3_564 2_564
S11 S14 N1 108.64(5) 4_564 2_564
C1 S14 N1 18.17(6) 2_564 2_564
C16 S14 Se1 125.51(11) . 4_564
C12 S14 Se1 132.17(10) . 4_564
C15 S14 Se1 146.97(7) . 4_564
C11 S14 Se1 109.52(6) . 4_564
S13 S14 Se1 154.44(3) . 4_564
S12 S14 Se1 79.21(2) . 4_564
Se1 S14 Se1 58.794(14) 3_564 4_564
S11 S14 Se1 118.96(3) 4_564 4_564
C1 S14 Se1 52.91(5) 2_564 4_564
N1 S14 Se1 67.32(4) 2_564 4_564
C16 S14 C11 76.74(12) . 4_564
C12 S14 C11 68.55(11) . 4_564
C15 S14 C11 68.12(8) . 4_564
C11 S14 C11 76.96(9) . 4_564
S13 S14 C11 64.24(5) . 4_564
S12 S14 C11 91.31(5) . 4_564
Se1 S14 C11 87.80(5) 3_564 4_564
S11 S14 C11 26.58(5) 4_564 4_564
C1 S14 C11 129.32(7) 2_564 4_564
N1 S14 C11 128.42(7) 2_564 4_564
Se1 S14 C11 138.51(5) 4_564 4_564
C16 S14 S13 74.50(12) . 2_564
C12 S14 S13 85.53(11) . 2_564
C15 S14 S13 73.27(7) . 2_564
C11 S14 S13 93.24(7) . 2_564
S13 S14 S13 76.91(4) . 2_564
S12 S14 S13 101.50(3) . 2_564
Se1 S14 S13 122.56(3) 3_564 2_564
S11 S14 S13 147.32(3) 4_564 2_564
C1 S14 S13 66.96(5) 2_564 2_564
N1 S14 S13 53.95(5) 2_564 2_564
Se1 S14 S13 82.23(2) 4_564 2_564
C11 S14 S13 139.18(5) 4_564 2_564
C13 S15 C17A 103.7(5) . .
C13 S15 C17B 99.5(6) . .
C17A S15 C17B 15.1(7) . .
C13 S15 C18A 77.5(2) . .
C17A S15 C18A 30.6(4) . .
C17B S15 C18A 22.0(6) . .
C13 S15 C14 21.81(13) . .
C17A S15 C14 82.0(5) . .
C17B S15 C14 79.0(6) . .
C18A S15 C14 57.30(18) . .
C13 S15 C18B 78.3(2) . .
C17A S15 C18B 26.2(6) . .
C17B S15 C18B 30.0(5) . .
C18A S15 C18B 22.0(2) . .
C14 S15 C18B 56.6(2) . .
C13 S15 S11 33.02(11) . .
C17A S15 S11 136.7(5) . .
C17B S15 S11 130.9(6) . .
C18A S15 S11 109.05(16) . .
C14 S15 S11 54.81(7) . .
C18B S15 S11 111.2(2) . .
C13 S15 S16 51.37(12) . .
C17A S15 S16 52.4(5) . .
C17B S15 S16 50.4(6) . .
C18A S15 S16 30.14(17) . .
C14 S15 S16 29.63(7) . .
C18B S15 S16 27.4(2) . .
S11 S15 S16 84.38(3) . .
C13 S15 S12 82.79(12) . 3_654
C17A S15 S12 132.8(5) . 3_654
C17B S15 S12 118.2(5) . 3_654
C18A S15 S12 113.80(17) . 3_654
C14 S15 S12 98.78(8) . 3_654
C18B S15 S12 134.9(2) . 3_654
S11 S15 S12 61.30(3) . 3_654
S16 S15 S12 116.91(4) . 3_654
C13 S15 S16 107.00(13) . 3_654
C17A S15 S16 88.0(5) . 3_654
C17B S15 S16 75.2(5) . 3_654
C18A S15 S16 80.83(18) . 3_654
C14 S15 S16 108.24(9) . 3_654
C18B S15 S16 101.6(2) . 3_654
S11 S15 S16 102.20(4) . 3_654
S16 S15 S16 102.85(6) . 3_654
S12 S15 S16 46.52(3) 3_654 3_654
C13 S15 C17A 158.7(3) . 4_554
C17A S15 C17A 89.7(5) . 4_554
C17B S15 C17A 89.2(7) . 4_554
C18A S15 C17A 109.5(3) . 4_554
C14 S15 C17A 163.0(2) . 4_554
C18B S15 C17A 115.9(3) . 4_554
S11 S15 C17A 131.0(3) . 4_554
S16 S15 C17A 139.4(3) . 4_554
S12 S15 C17A 76.0(2) 3_654 4_554
S16 S15 C17A 56.4(2) 3_654 4_554
C13 S15 C17B 163.2(4) . 4_554
C17A S15 C17B 90.4(7) . 4_554
C17B S15 C17B 91.8(6) . 4_554
C18A S15 C17B 113.0(4) . 4_554
C14 S15 C17B 169.4(4) . 4_554
C18B S15 C17B 116.5(5) . 4_554
S11 S15 C17B 132.0(4) . 4_554
S16 S15 C17B 142.0(4) . 4_554
S12 S15 C17B 80.9(3) 3_654 4_554
S16 S15 C17B 63.9(3) 3_654 4_554
C17A S15 C17B 7.5(4) 4_554 4_554
C18B S16 C14 104.1(4) . .
C18B S16 C18A 36.0(4) . .
C14 S16 C18A 97.8(3) . .
C18B S16 C17B 29.3(5) . .
C14 S16 C17B 84.1(6) . .
C18A S16 C17B 20.0(5) . .
C18B S16 C13 81.8(4) . .
C14 S16 C13 23.13(13) . .
C18A S16 C13 76.1(3) . .
C17B S16 C13 61.1(5) . .
C18B S16 C17A 23.8(6) . .
C14 S16 C17A 83.1(4) . .
C18A S16 C17A 28.9(4) . .
C17B S16 C17A 10.3(5) . .
C13 S16 C17A 60.0(4) . .
C18B S16 S12 134.6(4) . .
C14 S16 S12 31.75(12) . .
C18A S16 S12 126.8(3) . .
C17B S16 S12 115.6(5) . .
C13 S16 S12 54.88(7) . .
C17A S16 S12 114.8(4) . .
C18B S16 S15 52.8(4) . .
C14 S16 S15 52.56(12) . .
C18A S16 S15 50.5(3) . .
C17B S16 S15 32.7(5) . .
C13 S16 S15 29.49(7) . .
C17A S16 S15 30.5(4) . .
S12 S16 S15 84.29(3) . .
C18B S16 N11 94.7(4) . 4_564
C14 S16 N11 81.83(14) . 4_564
C18A S16 N11 129.5(3) . 4_564
C17B S16 N11 113.0(4) . 4_564
C13 S16 N11 89.55(9) . 4_564
C17A S16 N11 102.8(3) . 4_564
S12 S16 N11 74.09(5) . 4_564
S15 S16 N11 96.68(6) . 4_564
C18B S16 C17A 128.7(5) . 5_554
C14 S16 C17A 121.5(3) . 5_554
C18A S16 C17A 139.1(4) . 5_554
C17B S16 C17A 154.3(8) . 5_554
C13 S16 C17A 144.3(3) . 5_554
C17A S16 C17A 152.5(3) . 5_554
S12 S16 C17A 90.2(3) . 5_554
S15 S16 C17A 168.2(2) . 5_554
N11 S16 C17A 71.8(2) 4_564 5_554
C18B S16 C19 81.0(4) . 4_564
C14 S16 C19 69.62(14) . 4_564
C18A S16 C19 112.1(3) . 4_564
C17B S16 C19 93.6(4) . 4_564
C13 S16 C19 71.38(10) . 4_564
C17A S16 C19 83.7(3) . 4_564
S12 S16 C19 73.35(6) . 4_564
S15 S16 C19 75.26(6) . 4_564
N11 S16 C19 21.45(7) 4_564 4_564
C17A S16 C19 93.2(2) 5_554 4_564
C18B S16 O11 61.9(4) . 4_564
C14 S16 O11 77.31(14) . 4_564
C18A S16 O11 94.1(3) . 4_564
C17B S16 O11 76.9(4) . 4_564
C13 S16 O11 71.26(9) . 4_564
C17A S16 O11 66.7(3) . 4_564
S12 S16 O11 89.06(5) . 4_564
S15 S16 O11 65.27(5) . 4_564
N11 S16 O11 36.16(6) 4_564 4_564
C17A S16 O11 104.4(2) 5_554 4_564
C19 S16 O11 19.11(6) 4_564 4_564
C18B S16 C17B 118.5(5) . 2_564
C14 S16 C17B 108.1(4) . 2_564
C18A S16 C17B 88.3(4) . 2_564
C17B S16 C17B 106.5(7) . 2_564
C13 S16 C17B 115.0(3) . 2_564
C17A S16 C17B 116.5(4) . 2_564
S12 S16 C17B 94.1(4) . 2_564
S15 S16 C17B 120.4(3) . 2_564
N11 S16 C17B 140.1(3) 4_564 2_564
C17A S16 C17B 70.3(3) 5_554 2_564
C19 S16 C17B 159.6(3) 4_564 2_564
O11 S16 C17B 173.7(3) 4_564 2_564
C18B S16 S15 146.9(4) . 2_564
C14 S16 S15 88.22(13) . 2_564
C18A S16 S15 112.8(3) . 2_564
C17B S16 S15 126.9(4) . 2_564
C13 S16 S15 103.96(8) . 2_564
C17A S16 S15 136.9(3) . 2_564
S12 S16 S15 66.67(3) . 2_564
S15 S16 S15 124.05(5) . 2_564
N11 S16 S15 117.62(6) 4_564 2_564
C17A S16 S15 62.2(3) 5_554 2_564
C19 S16 S15 131.95(6) 4_564 2_564
O11 S16 S15 151.05(5) 4_564 2_564
C17B S16 S15 29.4(4) 2_564 2_564
C12 C11 S11 122.6(2) . .
C12 C11 S12 122.0(2) . .
S11 C11 S12 115.38(16) . .
C12 C11 C14 164.3(2) . .
S11 C11 C14 73.03(13) . .
S12 C11 C14 42.38(10) . .
C12 C11 C13 165.0(2) . .
S11 C11 C13 42.61(10) . .
S12 C11 C13 72.83(13) . .
C14 C11 C13 30.45(11) . .
C12 C11 S14 32.85(14) . .
S11 C11 S14 155.41(15) . .
S12 C11 S14 89.20(12) . .
C14 C11 S14 131.51(14) . .
C13 C11 S14 161.78(14) . .
C12 C11 S13 32.30(14) . .
S11 C11 S13 90.29(12) . .
S12 C11 S13 154.31(16) . .
C14 C11 S13 163.31(15) . .
C13 C11 S13 132.85(14) . .
S14 C11 S13 65.15(7) . .
C12 C11 C12 74.50(19) . 4_564
S11 C11 C12 94.34(13) . 4_564
S12 C11 C12 102.14(13) . 4_564
C14 C11 C12 104.74(13) . 4_564
C13 C11 C12 101.51(13) . 4_564
S14 C11 C12 78.90(9) . 4_564
S13 C11 C12 75.33(8) . 4_564
C12 C11 S13 89.67(18) . 4_564
S11 C11 S13 105.71(13) . 4_564
S12 C11 S13 74.55(10) . 4_564
C14 C11 S13 84.02(11) . 4_564
C13 C11 S13 92.85(11) . 4_564
S14 C11 S13 79.11(7) . 4_564
S13 C11 S13 100.39(8) . 4_564
C12 C11 S13 27.59(5) 4_564 4_564
C12 C11 C15 113.9(2) . 4_564
S11 C11 C15 81.97(12) . 4_564
S12 C11 C15 72.92(11) . 4_564
C14 C11 C15 64.02(11) . 4_564
C13 C11 C15 66.24(11) . 4_564
S14 C11 C15 106.16(10) . 4_564
S13 C11 C15 114.00(10) . 4_564
C12 C11 C15 40.73(7) 4_564 4_564
S13 C11 C15 27.16(5) 4_564 4_564
C12 C11 C16 112.7(2) . 4_564
S11 C11 C16 64.94(11) . 4_564
S12 C11 C16 90.70(12) . 4_564
C14 C11 C16 71.01(12) . 4_564
C13 C11 C16 61.76(11) . 4_564
S14 C11 C16 116.88(10) . 4_564
S13 C11 C16 101.77(10) . 4_564
C12 C11 C16 39.77(7) 4_564 4_564
S13 C11 C16 40.82(6) 4_564 4_564
C15 C11 C16 20.18(7) 4_564 4_564
C12 C11 S14 89.19(18) . 4_564
S11 C11 S14 67.75(10) . 4_564
S12 C11 S14 113.33(13) . 4_564
C14 C11 S14 96.55(12) . 4_564
C13 C11 S14 82.02(11) . 4_564
S14 C11 S14 103.04(9) . 4_564
S13 C11 S14 75.98(7) . 4_564
C12 C11 S14 26.60(5) 4_564 4_564
S13 C11 S14 45.81(4) 4_564 4_564
C15 C11 S14 40.53(6) 4_564 4_564
C16 C11 S14 25.91(5) 4_564 4_564
C12 C11 S11 87.32(18) . 2_564
S11 C11 S11 118.74(13) . 2_564
S12 C11 S11 64.31(9) . 2_564
C14 C11 S11 85.48(11) . 2_564
C13 C11 S11 102.52(12) . 2_564
S14 C11 S11 71.21(7) . 2_564
S13 C11 S11 103.62(9) . 2_564
C12 C11 S11 146.90(10) 4_564 2_564
S13 C11 S11 128.63(8) 4_564 2_564
C15 C11 S11 137.11(9) 4_564 2_564
C16 C11 S11 154.28(9) 4_564 2_564
S14 C11 S11 173.50(9) 4_564 2_564
C12 C11 C16 10.30(15) . .
S11 C11 C16 132.85(14) . .
S12 C11 C16 111.76(13) . .
C14 C11 C16 154.03(14) . .
C13 C11 C16 174.51(14) . .
S14 C11 C16 22.57(6) . .
S13 C11 C16 42.60(6) . .
C12 C11 C16 74.87(9) 4_564 .
S13 C11 C16 85.71(8) 4_564 .
C15 C11 C16 111.70(10) 4_564 .
C16 C11 C16 114.44(9) 4_564 .
S14 C11 C16 93.22(8) 4_564 .
S11 C11 C16 82.45(7) 2_564 .
C11 C12 S14 121.6(2) . .
C11 C12 S13 122.7(2) . .
S14 C12 S13 115.70(16) . .
C11 C12 C16 164.1(2) . .
S14 C12 C16 42.56(10) . .
S13 C12 C16 73.15(12) . .
C11 C12 C15 165.5(2) . .
S14 C12 C15 72.85(12) . .
S13 C12 C15 42.87(9) . .
C16 C12 C15 30.29(10) . .
C11 C12 S12 32.62(14) . .
S14 C12 S12 88.99(12) . .
S13 C12 S12 155.29(15) . .
C16 C12 S12 131.55(13) . .
C15 C12 S12 161.83(14) . .
C11 C12 S11 32.26(14) . .
S14 C12 S11 153.84(15) . .
S13 C12 S11 90.45(12) . .
C16 C12 S11 163.52(14) . .
C15 C12 S11 133.27(13) . .
S12 C12 S11 64.88(7) . .
C11 C12 C12 83.18(19) . 4_564
S14 C12 C12 96.55(15) . 4_564
S13 C12 C12 91.13(14) . 4_564
C16 C12 C12 96.73(14) . 4_564
C15 C12 C12 94.87(14) . 4_564
S12 C12 C12 86.84(11) . 4_564
S11 C12 C12 81.66(11) . 4_564
C11 C12 C11 105.50(19) . 4_564
S14 C12 C11 84.85(12) . 4_564
S13 C12 C11 79.19(12) . 4_564
C16 C12 C11 75.27(11) . 4_564
C15 C12 C11 73.26(11) . 4_564
S12 C12 C11 105.58(10) . 4_564
S11 C12 C11 100.53(10) . 4_564
C12 C12 C11 22.32(7) 4_564 4_564
C14 C13 S15 129.5(3) . .
C14 C13 S11 116.4(2) . .
S15 C13 S11 114.1(2) . .
C14 C13 C11 74.5(2) . .
S15 C13 C11 155.5(2) . .
S11 C13 C11 41.94(10) . .
C14 C13 S12 35.70(16) . .
S15 C13 S12 164.69(18) . .
S11 C13 S12 80.69(12) . .
C11 C13 S12 38.78(8) . .
C14 C13 S16 30.54(16) . .
S15 C13 S16 99.14(14) . .
S11 C13 S16 146.77(18) . .
C11 C13 S16 105.01(14) . .
S12 C13 S16 66.24(9) . .
C14 C13 C17A 90.9(3) . .
S15 C13 C17A 38.7(3) . .
S11 C13 C17A 152.8(3) . .
C11 C13 C17A 165.1(3) . .
S12 C13 C17A 126.5(3) . .
S16 C13 C17A 60.4(3) . .
C14 C13 C17B 88.9(4) . .
S15 C13 C17B 42.3(4) . .
S11 C13 C17B 153.1(4) . .
C11 C13 C17B 161.8(4) . .
S12 C13 C17B 124.3(4) . .
S16 C13 C17B 58.5(4) . .
C17A C13 C17B 10.3(5) . .
C14 C13 C18A 65.7(3) . .
S15 C13 C18A 66.6(2) . .
S11 C13 C18A 164.0(2) . .
C11 C13 C18A 137.6(2) . .
S12 C13 C18A 100.4(2) . .
S16 C13 C18A 36.44(19) . .
C17A C13 C18A 30.5(2) . .
C17B C13 C18A 24.3(4) . .
C14 C13 C18B 62.5(3) . .
S15 C13 C18B 67.0(3) . .
S11 C13 C18B 175.3(3) . .
C11 C13 C18B 136.4(3) . .
S12 C13 C18B 97.9(3) . .
S16 C13 C18B 32.6(2) . .
C17A C13 C18B 28.8(4) . .
C17B C13 C18B 30.0(3) . .
C18A C13 C18B 20.6(2) . .
C14 C13 C16 96.6(2) . 4_564
S15 C13 C16 93.04(15) . 4_564
S11 C13 C16 75.85(13) . 4_564
C11 C13 C16 77.41(12) . 4_564
S12 C13 C16 86.58(10) . 4_564
S16 C13 C16 104.11(12) . 4_564
C17A C13 C16 102.1(3) . 4_564
C17B C13 C16 112.4(4) . 4_564
C18A C13 C16 120.2(2) . 4_564
C18B C13 C16 99.7(3) . 4_564
C14 C13 C15 75.0(2) . 4_564
S15 C13 C15 105.77(16) . 4_564
S11 C13 C15 86.83(14) . 4_564
C11 C13 C15 73.02(11) . 4_564
S12 C13 C15 69.67(9) . 4_564
S16 C13 C15 84.71(10) . 4_564
C17A C13 C15 101.0(3) . 4_564
C17B C13 C15 110.1(4) . 4_564
C18A C13 C15 108.7(2) . 4_564
C18B C13 C15 88.5(2) . 4_564
C16 C13 C15 21.63(7) 4_564 4_564
C14 C13 C19 64.1(2) . 4_564
S15 C13 C19 96.48(14) . 4_564
S11 C13 C19 110.08(15) . 4_564
C11 C13 C19 90.36(12) . 4_564
S12 C13 C19 73.60(9) . 4_564
S16 C13 C19 64.62(9) . 4_564
C17A C13 C19 80.6(3) . 4_564
C17B C13 C19 88.8(4) . 4_564
C18A C13 C19 85.37(19) . 4_564
C18B C13 C19 65.3(2) . 4_564
C16 C13 C19 39.57(8) 4_564 4_564
C15 C13 C19 23.29(6) 4_564 4_564
C14 C13 O11 75.3(2) . 4_564
S15 C13 O11 78.20(13) . 4_564
S11 C13 O11 119.75(16) . 4_564
C11 C13 O11 107.92(13) . 4_564
S12 C13 O11 91.11(10) . 4_564
S16 C13 O11 66.19(8) . 4_564
C17A C13 O11 64.7(3) . 4_564
C17B C13 O11 73.8(4) . 4_564
C18A C13 O11 76.29(18) . 4_564
C18B C13 O11 55.7(2) . 4_564
C16 C13 O11 43.99(8) 4_564 4_564
C15 C13 O11 36.31(6) 4_564 4_564
C19 C13 O11 18.40(6) 4_564 4_564
C13 C14 S12 117.3(2) . .
C13 C14 S16 126.3(3) . .
S12 C14 S16 116.3(2) . .
C13 C14 C11 75.1(2) . .
S12 C14 C11 42.27(10) . .
S16 C14 C11 158.6(2) . .
C13 C14 S11 36.40(16) . .
S12 C14 S11 80.97(12) . .
S16 C14 S11 162.50(19) . .
C11 C14 S11 38.71(8) . .
C13 C14 C18A 86.7(3) . .
S12 C14 C18A 152.1(3) . .
S16 C14 C18A 41.6(2) . .
C11 C14 C18A 156.4(3) . .
S11 C14 C18A 121.2(2) . .
C13 C14 C18B 90.8(3) . .
S12 C14 C18B 150.8(3) . .
S16 C14 C18B 36.5(3) . .
C11 C14 C18B 164.0(3) . .
S11 C14 C18B 127.1(3) . .
C18A C14 C18B 23.1(3) . .
C13 C14 S15 28.69(16) . .
S12 C14 S15 145.80(17) . .
S16 C14 S15 97.81(14) . .
C11 C14 S15 103.62(13) . .
S11 C14 S15 65.07(9) . .
C18A C14 S15 60.1(2) . .
C18B C14 S15 62.2(3) . .
C13 C14 C17B 65.1(4) . .
S12 C14 C17B 173.2(4) . .
S16 C14 C17B 61.5(4) . .
C11 C14 C17B 139.5(4) . .
S11 C14 C17B 101.0(4) . .
C18A C14 C17B 22.9(4) . .
C18B C14 C17B 29.6(4) . .
S15 C14 C17B 37.4(4) . .
C13 C14 C17A 63.4(3) . .
S12 C14 C17A 177.2(3) . .
S16 C14 C17A 63.1(3) . .
C11 C14 C17A 138.4(3) . .
S11 C14 C17A 99.8(3) . .
C18A C14 C17A 28.9(3) . .
C18B C14 C17A 27.8(4) . .
S15 C14 C17A 34.8(3) . .
C17B C14 C17A 9.2(5) . .
C13 C14 C19 95.0(2) . 4_564
S12 C14 C19 94.67(15) . 4_564
S16 C14 C19 81.70(15) . 4_564
C11 C14 C19 99.16(14) . 4_564
S11 C14 C19 100.38(12) . 4_564
C18A C14 C19 97.2(2) . 4_564
C18B C14 C19 74.2(3) . 4_564
S15 C14 C19 87.89(11) . 4_564
C17B C14 C19 91.4(3) . 4_564
C17A C14 C19 82.6(3) . 4_564
C13 C14 C15 83.2(2) . 4_564
S12 C14 C15 80.76(14) . 4_564
S16 C14 C15 106.44(17) . 4_564
C11 C14 C15 74.91(12) . 4_564
S11 C14 C15 77.79(10) . 4_564
C18A C14 C15 118.2(2) . 4_564
C18B C14 C15 96.3(3) . 4_564
S15 C14 C15 87.96(11) . 4_564
C17B C14 C15 106.0(3) . 4_564
C17A C14 C15 96.8(3) . 4_564
C19 C14 C15 24.97(7) 4_564 4_564
C13 C14 N11 116.1(3) . 4_564
S12 C14 N11 84.39(14) . 4_564
S16 C14 N11 70.18(13) . 4_564
C11 C14 N11 103.34(13) . 4_564
S11 C14 N11 116.70(13) . 4_564
C18A C14 N11 98.0(2) . 4_564
C18B C14 N11 75.8(3) . 4_564
S15 C14 N11 106.64(12) . 4_564
C17B C14 N11 100.3(3) . 4_564
C17A C14 N11 92.9(3) . 4_564
C19 C14 N11 21.08(7) 4_564 4_564
C15 C14 N11 39.05(8) 4_564 4_564
C13 C14 O11 84.4(2) . 4_564
S12 C14 O11 113.40(16) . 4_564
S16 C14 O11 75.82(13) . 4_564
C11 C14 O11 111.22(14) . 4_564
S11 C14 O11 100.53(12) . 4_564
C18A C14 O11 81.07(19) . 4_564
C18B C14 O11 58.9(3) . 4_564
S15 C14 O11 71.35(9) . 4_564
C17B C14 O11 72.8(3) . 4_564
C17A C14 O11 63.9(3) . 4_564
C19 C14 O11 18.85(6) 4_564 4_564
C15 C14 O11 37.39(7) 4_564 4_564
N11 C14 O11 35.30(7) 4_564 4_564
C13 C14 C16 63.1(2) . 4_564
S12 C14 C16 89.92(14) . 4_564
S16 C14 C16 118.28(17) . 4_564
C11 C14 C16 70.08(11) . 4_564
S11 C14 C16 61.35(9) . 4_564
C18A C14 C16 114.9(2) . 4_564
C18B C14 C16 97.0(3) . 4_564
S15 C14 C16 70.92(9) . 4_564
C17B C14 C16 96.7(4) . 4_564
C17A C14 C16 88.1(3) . 4_564
C19 C14 C16 39.07(8) 4_564 4_564
C15 C14 C16 20.14(7) 4_564 4_564
N11 C14 C16 57.42(9) 4_564 4_564
O11 C14 C16 42.64(7) 4_564 4_564
C16 C15 C19 121.1(3) . .
C16 C15 S13 116.1(2) . .
C19 C15 S13 122.8(2) . .
C16 C15 O11 93.8(2) . .
C19 C15 O11 27.41(14) . .
S13 C15 O11 149.68(18) . .
C16 C15 N11 150.0(2) . .
C19 C15 N11 29.32(15) . .
S13 C15 N11 93.79(14) . .
O11 C15 N11 56.74(11) . .
C16 C15 C12 73.65(19) . .
C19 C15 C12 165.3(2) . .
S13 C15 C12 42.46(9) . .
O11 C15 C12 166.92(16) . .
N11 C15 C12 136.08(15) . .
C16 C15 S14 34.88(15) . .
C19 C15 S14 155.9(2) . .
S13 C15 S14 81.22(10) . .
O11 C15 S14 128.60(13) . .
N11 C15 S14 174.07(15) . .
C12 C15 S14 38.77(8) . .
C16 C15 C14 95.0(2) . 4_564
C19 C15 C14 73.76(17) . 4_564
S13 C15 C14 103.31(13) . 4_564
O11 C15 C14 77.26(11) . 4_564
N11 C15 C14 74.33(12) . 4_564
C12 C15 C14 107.08(12) . 4_564
S14 C15 C14 103.60(11) . 4_564
C16 C15 C13 73.2(2) . 4_564
C19 C15 C13 84.64(17) . 4_564
S13 C15 C13 113.72(14) . 4_564
O11 C15 C13 78.07(11) . 4_564
N11 C15 C13 93.07(12) . 4_564
C12 C15 C13 101.31(12) . 4_564
S14 C15 C13 86.08(10) . 4_564
C14 C15 C13 21.80(8) 4_564 4_564
C16 C15 S12 106.4(2) . 4_564
C19 C15 S12 89.89(17) . 4_564
S13 C15 S12 75.38(10) . 4_564
O11 C15 S12 101.86(11) . 4_564
N11 C15 S12 77.35(10) . 4_564
C12 C15 S12 85.69(10) . 4_564
S14 C15 S12 98.19(9) . 4_564
C14 C15 S12 27.95(6) 4_564 4_564
C13 C15 S12 42.67(7) 4_564 4_564
C16 C15 C11 82.9(2) . 4_564
C19 C15 C11 113.64(19) . 4_564
S13 C15 C11 73.89(11) . 4_564
O11 C15 C11 117.11(13) . 4_564
N11 C15 C11 104.29(12) . 4_564
C12 C15 C11 66.02(10) . 4_564
S14 C15 C11 71.34(8) . 4_564
C14 C15 C11 41.07(7) 4_564 4_564
C13 C15 C11 40.74(7) 4_564 4_564
S12 C15 C11 26.94(5) 4_564 4_564
C16 C15 N11 79.64(19) . 2_564
C19 C15 N11 67.02(16) . 2_564
S13 C15 N11 124.55(14) . 2_564
O11 C15 N11 53.20(9) . 2_564
N11 C15 N11 85.72(13) . 2_564
C12 C15 N11 119.04(12) . 2_564
S14 C15 N11 99.72(9) . 2_564
C14 C15 N11 129.25(10) 4_564 2_564
C13 C15 N11 121.68(10) 4_564 2_564
S12 C15 N11 155.02(9) 4_564 2_564
C11 C15 N11 159.01(11) 4_564 2_564
C15 C16 S14 118.8(2) . .
C15 C16 C19 31.35(16) . .
S14 C16 C19 150.18(18) . .
C15 C16 C12 76.06(19) . .
S14 C16 C12 42.78(10) . .
C19 C16 C12 107.41(15) . .
C15 C16 S13 36.78(15) . .
S14 C16 S13 82.05(12) . .
C19 C16 S13 68.13(11) . .
C12 C16 S13 39.29(8) . .
C15 C16 O11 57.48(17) . .
S14 C16 O11 174.80(19) . .
C19 C16 O11 26.24(9) . .
C12 C16 O11 133.39(15) . .
S13 C16 O11 94.16(11) . .
C15 C16 N1 130.4(2) . 2_564
S14 C16 N1 93.06(13) . 2_564
C19 C16 N1 109.39(14) . 2_564
C12 C16 N1 124.47(14) . 2_564
S13 C16 N1 139.92(14) . 2_564
O11 C16 N1 87.55(11) . 2_564
C15 C16 C13 85.2(2) . 4_564
S14 C16 C13 108.05(15) . 4_564
C19 C16 C13 76.99(12) . 4_564
C12 C16 C13 105.78(13) . 4_564
S13 C16 C13 97.10(11) . 4_564
O11 C16 C13 75.87(10) . 4_564
N1 C16 C13 121.94(12) 2_564 4_564
C15 C16 S11 99.2(2) . 4_564
S14 C16 S11 78.87(12) . 4_564
C19 C16 S11 102.26(12) . 4_564
C12 C16 S11 84.50(11) . 4_564
S13 C16 S11 93.23(9) . 4_564
O11 C16 S11 104.99(11) . 4_564
N1 C16 S11 125.00(11) 2_564 4_564
C13 C16 S11 29.18(6) 4_564 4_564
C15 C16 C1 149.2(2) . 2_564
S14 C16 C1 79.65(12) . 2_564
C19 C16 C1 126.25(14) . 2_564
C12 C16 C1 118.03(13) . 2_564
S13 C16 C1 147.72(13) . 2_564
O11 C16 C1 102.07(11) . 2_564
N1 C16 C1 18.82(7) 2_564 2_564
C13 C16 C1 113.77(11) 4_564 2_564
S11 C16 C1 108.91(10) 4_564 2_564
C15 C16 N11 19.40(15) . .
S14 C16 N11 138.09(15) . .
C19 C16 N11 12.31(8) . .
C12 C16 N11 95.34(12) . .
S13 C16 N11 56.12(7) . .
O11 C16 N11 38.52(7) . .
N1 C16 N11 119.80(11) 2_564 .
C13 C16 N11 77.56(10) 4_564 .
S11 C16 N11 99.15(9) 4_564 .
C1 C16 N11 137.55(11) 2_564 .
C15 C16 S13 89.5(2) . 2_564
S14 C16 S13 79.42(11) . 2_564
C19 C16 S13 95.58(12) . 2_564
C12 C16 S13 78.23(11) . 2_564
S13 C16 S13 81.80(9) . 2_564
O11 C16 S13 96.56(11) . 2_564
N1 C16 S13 58.27(8) 2_564 2_564
C13 C16 S13 172.29(11) 4_564 2_564
S11 C16 S13 158.20(10) 4_564 2_564
C1 C16 S13 68.86(7) 2_564 2_564
N11 C16 S13 95.63(9) . 2_564
C15 C16 C11 76.96(19) . 4_564
S14 C16 C11 77.35(12) . 4_564
C19 C16 C11 90.47(12) . 4_564
C12 C16 C11 64.96(11) . 4_564
S13 C16 C11 66.54(8) . 4_564
O11 C16 C11 104.47(11) . 4_564
N1 C16 C11 151.03(12) 2_564 4_564
C13 C16 C11 40.84(8) 4_564 4_564
S11 C16 C11 26.72(5) 4_564 4_564
C1 C16 C11 133.32(11) 2_564 4_564
N11 C16 C11 82.99(9) . 4_564
S13 C16 C11 142.78(10) 2_564 4_564
C15 C16 C14 64.89(19) . 4_564
S14 C16 C14 115.67(15) . 4_564
C19 C16 C14 60.53(11) . 4_564
C12 C16 C14 98.36(12) . 4_564
S13 C16 C14 79.79(9) . 4_564
O11 C16 C14 66.86(9) . 4_564
N1 C16 C14 135.86(12) 2_564 4_564
C13 C16 C14 20.31(8) 4_564 4_564
S11 C16 C14 41.77(6) 4_564 4_564
C1 C16 C14 132.26(12) 2_564 4_564
N11 C16 C14 58.80(8) . 4_564
S13 C16 C14 154.05(11) 2_564 4_564
C11 C16 C14 38.92(7) 4_564 4_564
C15 C16 C11 81.61(18) . .
S14 C16 C11 37.23(9) . .
C19 C16 C11 112.96(13) . .
C12 C16 C11 5.56(8) . .
S13 C16 C11 44.84(6) . .
O11 C16 C11 138.95(12) . .
N1 C16 C11 121.04(11) 2_564 .
C13 C16 C11 106.29(10) 4_564 .
S11 C16 C11 83.17(8) 4_564 .
C1 C16 C11 113.30(10) 2_564 .
N11 C16 C11 100.87(9) . .
S13 C16 C11 78.35(7) 2_564 .
C11 C16 C11 65.56(9) 4_564 .
C14 C16 C11 100.72(9) 4_564 .
C15 C16 N11 80.6(2) . 2_564
S14 C16 N11 124.38(15) . 2_564
C19 C16 N11 64.31(11) . 2_564
C12 C16 N11 120.31(13) . 2_564
S13 C16 N11 101.30(11) . 2_564
O11 C16 N11 52.74(8) . 2_564
N1 C16 N11 49.82(8) 2_564 2_564
C13 C16 N11 126.08(11) 4_564 2_564
S11 C16 N11 153.82(10) 4_564 2_564
C1 C16 N11 68.63(8) 2_564 2_564
N11 C16 N11 72.12(11) . 2_564
S13 C16 N11 47.22(6) 2_564 2_564
C11 C16 N11 154.78(11) 4_564 2_564
C14 C16 N11 119.57(10) 4_564 2_564
C11 C16 N11 122.34(10) . 2_564
C15 C16 H16 120.6 . .
S14 C16 H16 120.6 . .
C19 C16 H16 89.2 . .
C12 C16 H16 163.4 . .
S13 C16 H16 157.4 . .
O11 C16 H16 63.2 . .
N1 C16 H16 46.4 2_564 .
C13 C16 H16 77.2 4_564 .
S11 C16 H16 91.8 4_564 .
C1 C16 H16 48.1 2_564 .
N11 C16 H16 101.3 . .
S13 C16 H16 100.9 2_564 .
C11 C16 H16 115.9 4_564 .
C14 C16 H16 89.5 4_564 .
C11 C16 H16 157.8 . .
N11 C16 H16 66.7 2_564 .
C18A C17A S15 112.1(10) . .
C18A C17A C13 79.5(7) . .
S15 C17A C13 37.6(4) . .
C18A C17A S16 34.9(5) . .
S15 C17A S16 97.1(7) . .
C13 C17A S16 59.6(4) . .
C18A C17A C14 58.6(6) . .
S15 C17A C14 63.2(5) . .
C13 C17A C14 25.73(18) . .
S16 C17A C14 33.9(2) . .
C18A C17A N1 78.9(7) . 3_554
S15 C17A N1 166.6(6) . 3_554
C13 C17A N1 145.4(5) . 3_554
S16 C17A N1 87.8(4) . 3_554
C14 C17A N1 120.6(4) . 3_554
C18A C17A S16 156.1(9) . 6_455
S15 C17A S16 88.2(4) . 6_455
C13 C17A S16 114.1(5) . 6_455
S16 C17A S16 134.2(5) . 6_455
C14 C17A S16 126.9(5) . 6_455
N1 C17A S16 79.5(3) 3_554 6_455
C18A C17A O11 102.3(7) . 4_564
S15 C17A O11 83.7(6) . 4_564
C13 C17A O11 72.2(4) . 4_564
S16 C17A O11 69.2(3) . 4_564
C14 C17A O11 66.8(3) . 4_564
N1 C17A O11 86.4(3) 3_554 4_564
S16 C17A O11 66.3(2) 6_455 4_564
C18A C17A S15 127.8(9) . 4_554
S15 C17A S15 90.3(5) . 4_554
C13 C17A S15 126.0(5) . 4_554
S16 C17A S15 162.6(5) . 4_554
C14 C17A S15 149.9(5) . 4_554
N1 C17A S15 88.6(4) 3_554 4_554
S16 C17A S15 61.4(2) 6_455 4_554
O11 C17A S15 127.5(3) 4_564 4_554
C18A C17A H17A 109.2 . .
S15 C17A H17A 109.2 . .
C13 C17A H17A 140.7 . .
S16 C17A H17A 143.2 . .
C14 C17A H17A 155.5 . .
N1 C17A H17A 72.6 3_554 .
S16 C17A H17A 73.5 6_455 .
O11 C17A H17A 137.3 4_564 .
S15 C17A H17A 21.5 4_554 .
C18A C17A H17B 109.2 . .
S15 C17A H17B 109.2 . .
C13 C17A H17B 104.7 . .
S16 C17A H17B 86.2 . .
C14 C17A H17B 96.4 . .
N1 C17A H17B 58.5 3_554 .
S16 C17A H17B 49.8 6_455 .
O11 C17A H17B 32.5 4_564 .
S15 C17A H17B 106.3 4_554 .
H17A C17A H17B 107.9 . .
C17A C18A S16 116.2(8) . .
C17A C18A C14 92.5(8) . .
S16 C18A C14 40.61(15) . .
C17A C18A S15 37.3(7) . .
S16 C18A S15 99.3(3) . .
C14 C18A S15 62.63(17) . .
C17A C18A C13 70.0(8) . .
S16 C18A C13 67.4(2) . .
C14 C18A C13 27.59(12) . .
S15 C18A C13 35.82(11) . .
C17A C18A N1 76.2(7) . 3_554
S16 C18A N1 106.9(3) . 3_554
C14 C18A N1 135.7(3) . 3_554
S15 C18A N1 113.1(3) . 3_554
C13 C18A N1 136.9(3) . 3_554
C17A C18A Se2 117.4(8) . 1_554
S16 C18A Se2 124.4(4) . 1_554
C14 C18A Se2 144.9(3) . 1_554
S15 C18A Se2 132.8(3) . 1_554
C13 C18A Se2 146.9(3) . 1_554
N1 C18A Se2 73.25(13) 3_554 1_554
C17A C18A C1 87.0(8) . 3_554
S16 C18A C1 115.5(4) . 3_554
C14 C18A C1 151.5(3) . 3_554
S15 C18A C1 124.1(3) . 3_554
C13 C18A C1 154.0(3) . 3_554
N1 C18A C1 18.25(7) 3_554 3_554
Se2 C18A C1 55.00(10) 1_554 3_554
C17A C18A H18A 108.2 . .
S16 C18A H18A 108.2 . .
C14 C18A H18A 148.8 . .
S15 C18A H18A 144.4 . .
C13 C18A H18A 172.7 . .
N1 C18A H18A 37.5 3_554 .
Se2 C18A H18A 40.3 1_554 .
C1 C18A H18A 21.7 3_554 .
C17A C18A H18B 108.2 . .
S16 C18A H18B 108.2 . .
C14 C18A H18B 87.0 . .
S15 C18A H18B 84.1 . .
C13 C18A H18B 79.8 . .
N1 C18A H18B 137.4 3_554 .
Se2 C18A H18B 67.2 1_554 .
C1 C18A H18B 120.2 3_554 .
H18A C18A H18B 107.4 . .
C18B C17B S15 111.2(14) . .
C18B C17B S16 31.8(6) . .
S15 C17B S16 97.0(9) . .
C18B C17B C13 83.1(10) . .
S15 C17B C13 38.1(5) . .
S16 C17B C13 60.4(5) . .
C18B C17B C14 60.3(8) . .
S15 C17B C14 63.6(7) . .
S16 C17B C14 34.4(3) . .
C13 C17B C14 26.1(2) . .
C18B C17B N1 58.2(9) . 3_554
S15 C17B N1 143.6(7) . 3_554
S16 C17B N1 86.9(5) . 3_554
C13 C17B N1 139.4(6) . 3_554
C14 C17B N1 118.5(5) . 3_554
C18B C17B S16 151.4(10) . 3_654
S15 C17B S16 75.4(6) . 3_654
S16 C17B S16 121.8(6) . 3_654
C13 C17B S16 87.6(5) . 3_654
C14 C17B S16 102.6(6) . 3_654
N1 C17B S16 132.2(7) 3_554 3_654
C18B C17B S15 142.4(12) . 4_554
S15 C17B S15 88.2(6) . 4_554
S16 C17B S15 173.7(9) . 4_554
C13 C17B S15 125.3(7) . 4_554
C14 C17B S15 151.4(8) . 4_554
N1 C17B S15 86.9(5) 3_554 4_554
S16 C17B S15 62.8(3) 3_654 4_554
C18B C17B C1 66.8(9) . 3_554
S15 C17B C1 159.3(8) . 3_554
S16 C17B C1 90.2(6) . 3_554
C13 C17B C1 149.6(6) . 3_554
C14 C17B C1 124.5(5) . 3_554
N1 C17B C1 17.23(14) 3_554 3_554
S16 C17B C1 116.9(6) 3_654 3_554
S15 C17B C1 83.7(5) 4_554 3_554
C18B C17B H17C 109.4 . .
S15 C17B H17C 109.4 . .
S16 C17B H17C 89.0 . .
C13 C17B H17C 96.6 . .
C14 C17B H17C 92.3 . .
N1 C17B H17C 106.8 3_554 .
S16 C17B H17C 44.9 3_654 .
S15 C17B H17C 92.6 4_554 .
C1 C17B H17C 90.0 3_554 .
C18B C17B H17D 109.4 . .
S15 C17B H17D 109.4 . .
S16 C17B H17D 140.7 . .
C13 C17B H17D 145.8 . .
C14 C17B H17D 159.6 . .
N1 C17B H17D 54.6 3_554 .
S16 C17B H17D 93.4 3_654 .
S15 C17B H17D 33.2 4_554 .
C1 C17B H17D 55.7 3_554 .
H17C C17B H17D 108.0 . .
C17B C18B S16 118.9(11) . .
C17B C18B C14 90.2(10) . .
S16 C18B C14 39.4(2) . .
C17B C18B S15 38.9(10) . .
S16 C18B S15 99.8(4) . .
C14 C18B S15 61.3(2) . .
C17B C18B C13 66.9(10) . .
S16 C18B C13 65.6(3) . .
C14 C18B C13 26.67(13) . .
S15 C18B C13 34.62(14) . .
C17B C18B N1 96.9(10) . 3_554
S16 C18B N1 134.8(6) . 3_554
C14 C18B N1 173.0(5) . 3_554
S15 C18B N1 125.2(4) . 3_554
C13 C18B N1 159.6(5) . 3_554
C17B C18B O11 110.7(10) . 4_564
S16 C18B O11 92.2(4) . 4_564
C14 C18B O11 77.4(3) . 4_564
S15 C18B O11 78.8(3) . 4_564
C13 C18B O11 75.6(2) . 4_564
N1 C18B O11 100.5(3) 3_554 4_564
C17B C18B C1 90.2(11) . 3_554
S16 C18B C1 127.6(6) . 3_554
C14 C18B C1 162.6(5) . 3_554
S15 C18B C1 125.7(4) . 3_554
C13 C18B C1 156.8(4) . 3_554
N1 C18B C1 18.12(9) 3_554 3_554
O11 C18B C1 118.6(3) 4_564 3_554
C17B C18B C19 119.1(11) . 4_564
S16 C18B C19 73.2(4) . 4_564
C14 C18B C19 62.1(2) . 4_564
S15 C18B C19 81.8(3) . 4_564
C13 C18B C19 67.4(2) . 4_564
N1 C18B C19 114.3(3) 3_554 4_564
O11 C18B C19 19.01(8) 4_564 4_564
C1 C18B C19 131.7(3) 3_554 4_564
C17B C18B N11 112.5(9) . 3_554
S16 C18B N11 124.1(6) . 3_554
C14 C18B N11 125.3(4) . 3_554
S15 C18B N11 106.8(4) . 3_554
C13 C18B N11 121.0(4) . 3_554
N1 C18B N11 52.08(17) 3_554 3_554
O11 C18B N11 48.39(17) 4_564 3_554
C1 C18B N11 70.18(18) 3_554 3_554
C19 C18B N11 63.5(2) 4_564 3_554
C17B C18B H18C 107.6 . .
S16 C18B H18C 107.6 . .
C14 C18B H18C 94.0 . .
S15 C18B H18C 83.6 . .
C13 C18B H18C 88.9 . .
N1 C18B H18C 84.4 3_554 .
O11 C18B H18C 17.0 4_564 .
C1 C18B H18C 102.5 3_554 .
C19 C18B H18C 35.3 4_564 .
N11 C18B H18C 32.8 3_554 .
C17B C18B H18D 107.6 . .
S16 C18B H18D 107.6 . .
C14 C18B H18D 146.2 . .
S15 C18B H18D 145.4 . .
C13 C18B H18D 164.1 . .
N1 C18B H18D 30.0 3_554 .
O11 C18B H18D 119.9 4_564 .
C1 C18B H18D 20.9 3_554 .
C19 C18B H18D 125.9 4_564 .
N11 C18B H18D 74.8 3_554 .
H18C C18B H18D 107.0 . .
O11 C19 N11 124.6(3) . .
O11 C19 C15 118.4(3) . .
N11 C19 C15 117.0(3) . .
O11 C19 C16 91.0(2) . .
N11 C19 C16 144.3(2) . .
C15 C19 C16 27.60(15) . .
O11 C19 S13 148.7(2) . .
N11 C19 S13 86.30(18) . .
C15 C19 S13 31.02(13) . .
C16 C19 S13 58.61(9) . .
O11 C19 C14 97.3(2) . 4_564
N11 C19 C14 91.1(2) . 4_564
C15 C19 C14 81.27(17) . 4_564
C16 C19 C14 80.41(12) . 4_564
S13 C19 C14 85.38(9) . 4_564
O11 C19 N11 58.20(18) . 2_564
N11 C19 N11 121.5(2) . 2_564
C15 C19 N11 90.38(18) . 2_564
C16 C19 N11 77.40(12) . 2_564
S13 C19 N11 104.03(9) . 2_564
C14 C19 N11 146.15(13) 4_564 2_564
O11 C19 S16 87.12(19) . 4_564
N11 C19 S16 75.04(19) . 4_564
C15 C19 S16 109.67(18) . 4_564
C16 C19 S16 107.35(13) . 4_564
S13 C19 S16 107.57(9) . 4_564
C14 C19 S16 28.68(6) 4_564 4_564
N11 C19 S16 145.28(10) 2_564 4_564
O11 C19 O11 77.68(16) . 5_655
N11 C19 O11 47.05(15) . 5_655
C15 C19 O11 163.7(2) . 5_655
C16 C19 O11 166.98(14) . 5_655
S13 C19 O11 133.34(11) . 5_655
C14 C19 O11 94.57(10) 4_564 5_655
N11 C19 O11 101.40(9) 2_564 5_655
S16 C19 O11 66.18(7) 4_564 5_655
O11 C19 C18B 61.4(2) . 4_564
N11 C19 C18B 91.9(3) . 4_564
C15 C19 C18B 119.3(2) . 4_564
C16 C19 C18B 104.7(2) . 4_564
S13 C19 C18B 129.06(18) . 4_564
C14 C19 C18B 43.71(16) 4_564 4_564
N11 C19 C18B 119.6(2) 2_564 4_564
S16 C19 C18B 25.78(18) 4_564 4_564
O11 C19 C18B 64.31(19) 5_655 4_564
O11 C19 C13 85.4(2) . 4_564
N11 C19 C13 112.0(2) . 4_564
C15 C19 C13 72.07(17) . 4_564
C16 C19 C13 63.44(12) . 4_564
S13 C19 C13 86.69(9) . 4_564
C14 C19 C13 20.86(8) 4_564 4_564
N11 C19 C13 125.81(12) 2_564 4_564
S16 C19 C13 44.00(7) 4_564 4_564
O11 C19 C13 108.72(10) 5_655 4_564
C18B C19 C13 47.33(17) 4_564 4_564
C19 N11 O11 26.55(15) . .
C19 N11 C15 33.66(15) . .
O11 N11 C15 60.21(11) . .
C19 N11 O11 113.5(2) . 5_655
O11 N11 O11 87.02(10) . 5_655
C15 N11 O11 147.03(14) . 5_655
C19 N11 N1 130.4(2) . .
O11 N11 N1 152.69(15) . .
C15 N11 N1 99.03(12) . .
O11 N11 N1 110.58(12) 5_655 .
C19 N11 S13 68.22(16) . .
O11 N11 S13 94.67(11) . .
C15 N11 S13 34.72(8) . .
O11 N11 S13 178.23(12) 5_655 .
N1 N11 S13 68.03(8) . .
C19 N11 O11 130.3(2) . 3_654
O11 N11 O11 122.31(15) . 3_654
C15 N11 O11 126.10(14) . 3_654
O11 N11 O11 72.95(9) 5_655 3_654
N1 N11 O11 83.73(10) . 3_654
S13 N11 O11 105.65(9) . 3_654
C19 N11 S16 83.52(19) . 4_564
O11 N11 S16 77.82(10) . 4_564
C15 N11 S16 92.66(11) . 4_564
O11 N11 S16 75.60(8) 5_655 4_564
N1 N11 S16 86.33(10) . 4_564
S13 N11 S16 105.24(8) . 4_564
O11 N11 S16 141.02(10) 3_654 4_564
C19 N11 C19 114.2(2) . 3_654
O11 N11 C19 114.15(14) . 3_654
C15 N11 C19 106.63(13) . 3_654
O11 N11 C19 89.23(9) 5_655 3_654
N1 N11 C19 87.65(10) . 3_654
S13 N11 C19 89.61(9) . 3_654
O11 N11 C19 19.51(6) 3_654 3_654
S16 N11 C19 160.48(10) 4_564 3_654
C19 N11 C16 23.41(15) . .
O11 N11 C16 49.89(9) . .
C15 N11 C16 10.60(8) . .
O11 N11 C16 136.46(11) 5_655 .
N1 N11 C16 108.00(10) . .
S13 N11 C16 45.29(6) . .
O11 N11 C16 131.28(12) 3_654 .
S16 N11 C16 87.61(8) 4_564 .
C19 N11 C16 111.91(11) 3_654 .
C19 N11 C14 67.79(19) . 4_564
O11 N11 C14 74.41(11) . 4_564
C15 N11 C14 66.61(11) . 4_564
O11 N11 C14 103.15(11) 5_655 4_564
N1 N11 C14 81.14(10) . 4_564
S13 N11 C14 77.84(8) . 4_564
O11 N11 C14 161.84(12) 3_654 4_564
S16 N11 C14 27.98(6) 4_564 4_564
C19 N11 C14 165.58(11) 3_654 4_564
C16 N11 C14 63.78(9) . 4_564
C19 N11 C18B 158.3(3) . 2_565
O11 N11 C18B 140.0(2) . 2_565
C15 N11 C18B 148.8(2) . 2_565
O11 N11 C18B 58.15(17) 5_655 2_565
N1 N11 C18B 52.43(17) . 2_565
S13 N11 C18B 120.44(17) . 2_565
O11 N11 C18B 69.1(2) 3_654 2_565
S16 N11 C18B 75.0(2) 4_564 2_565
C19 N11 C18B 86.6(2) 3_654 2_565
C16 N11 C18B 153.8(2) . 2_565
C14 N11 C18B 93.6(2) 4_564 2_565
C19 N11 C16 122.6(2) . 3_654
O11 N11 C16 139.84(14) . 3_654
C15 N11 C16 95.43(11) . 3_654
O11 N11 C16 113.83(10) 5_655 3_654
N1 N11 C16 52.50(8) . 3_654
S13 N11 C16 64.49(7) . 3_654
O11 N11 C16 45.01(7) 3_654 3_654
S16 N11 C16 138.79(10) 4_564 3_654
C19 N11 C16 38.28(7) 3_654 3_654
C16 N11 C16 105.30(12) . 3_654
C14 N11 C16 127.81(10) 4_564 3_654
C18B N11 C16 77.4(2) 2_565 3_654
C19 N11 C15 111.5(2) . 3_654
O11 N11 C15 122.50(13) . 3_654
C15 N11 C15 92.38(14) . 3_654
O11 N11 C15 109.89(10) 5_655 3_654
N1 N11 C15 72.24(9) . 3_654
S13 N11 C15 68.75(7) . 3_654
O11 N11 C15 36.97(6) 3_654 3_654
S16 N11 C15 158.50(10) 4_564 3_654
C19 N11 C15 22.60(6) 3_654 3_654
C16 N11 C15 100.38(9) . 3_654
C14 N11 C15 143.05(10) 4_564 3_654
C18B N11 C15 90.1(2) 2_565 3_654
C16 N11 C15 19.74(6) 3_654 3_654
C19 N11 H11A 120.0 . .
O11 N11 H11A 93.5 . .
C15 N11 H11A 153.7 . .
O11 N11 H11A 7.6 5_655 .
N1 N11 H11A 106.0 . .
S13 N11 H11A 170.7 . .
O11 N11 H11A 65.9 3_654 .
S16 N11 H11A 81.0 4_564 .
C19 N11 H11A 82.9 3_654 .
C16 N11 H11A 143.3 . .
C14 N11 H11A 108.9 4_564 .
C18B N11 H11A 53.8 2_565 .
C16 N11 H11A 106.2 3_654 .
C15 N11 H11A 102.9 3_654 .
C19 N11 H11B 120.0 . .
O11 N11 H11B 146.5 . .
C15 N11 H11B 86.3 . .
O11 N11 H11B 126.3 5_655 .
N1 N11 H11B 22.6 . .
S13 N11 H11B 52.0 . .
O11 N11 H11B 76.2 3_654 .
S16 N11 H11B 105.6 4_564 .
C19 N11 H11B 73.4 3_654 .
C16 N11 H11B 96.7 . .
C14 N11 H11B 93.1 4_564 .
C18B N11 H11B 70.2 2_565 .
C16 N11 H11B 35.2 3_654 .
C15 N11 H11B 53.9 3_654 .
H11A N11 H11B 120.0 . .
C19 O11 N11 28.84(17) . .
C19 O11 C15 34.22(17) . .
N11 O11 C15 63.06(11) . .
C19 O11 C16 62.78(18) . .
N11 O11 C16 91.58(11) . .
C15 O11 C16 28.68(10) . .
C19 O11 N11 138.6(2) . 6_565
N11 O11 N11 109.81(13) . 6_565
C15 O11 N11 171.99(15) . 6_565
C16 O11 N11 158.59(12) . 6_565
C19 O11 N11 102.3(2) . 2_564
N11 O11 N11 109.68(15) . 2_564
C15 O11 N11 89.82(11) . 2_564
C16 O11 N11 82.25(10) . 2_564
N11 O11 N11 89.40(10) 6_565 2_564
C19 O11 C18B 99.6(3) . 4_564
N11 O11 C18B 89.4(2) . 4_564
C15 O11 C18B 109.04(19) . 4_564
C16 O11 C18B 108.8(2) . 4_564
N11 O11 C18B 73.46(17) 6_565 4_564
N11 O11 C18B 158.1(2) 2_564 4_564
C19 O11 O11 139.30(19) . 6_565
N11 O11 O11 122.50(10) . 6_565
C15 O11 O11 140.55(12) . 6_565
C16 O11 O11 127.51(11) . 6_565
N11 O11 O11 38.94(8) 6_565 6_565
N11 O11 O11 50.79(6) 2_564 6_565
C18B O11 O11 110.01(18) 4_564 6_565
C19 O11 O11 82.81(17) . 5_655
N11 O11 O11 54.04(8) . 5_655
C15 O11 O11 116.99(11) . 5_655
C16 O11 O11 145.04(11) . 5_655
N11 O11 O11 56.26(9) 6_565 5_655
N11 O11 O11 112.88(7) 2_564 5_655
C18B O11 O11 69.1(2) 4_564 5_655
O11 O11 O11 82.47(9) 6_565 5_655
C19 O11 C19 143.8(2) . 6_565
N11 O11 C19 118.30(12) . 6_565
C15 O11 C19 159.45(13) . 6_565
C16 O11 C19 144.40(11) . 6_565
N11 O11 C19 19.46(7) 6_565 6_565
N11 O11 C19 70.19(8) 2_564 6_565
C18B O11 C19 91.50(17) 4_564 6_565
O11 O11 C19 19.51(6) 6_565 6_565
O11 O11 C19 69.12(8) 5_655 6_565
C19 O11 C17A 112.9(3) . 4_564
N11 O11 C17A 110.2(2) . 4_564
C15 O11 C17A 108.7(3) . 4_564
C16 O11 C17A 97.2(3) . 4_564
N11 O11 C17A 76.7(3) 6_565 4_564
N11 O11 C17A 140.1(2) 2_564 4_564
C18B O11 C17A 23.2(3) 4_564 4_564
O11 O11 C17A 104.9(3) 6_565 4_564
O11 O11 C17A 90.3(2) 5_655 4_564
C19 O11 C17A 90.4(3) 6_565 4_564
C19 O11 S16 73.77(18) . 4_564
N11 O11 S16 66.02(10) . 4_564
C15 O11 S16 87.77(10) . 4_564
C16 O11 S16 97.26(9) . 4_564
N11 O11 S16 92.48(8) 6_565 4_564
N11 O11 S16 175.68(10) 2_564 4_564
C18B O11 S16 25.88(19) 4_564 4_564
O11 O11 S16 131.36(9) 6_565 4_564
O11 O11 S16 65.24(6) 5_655 4_564
C19 O11 S16 111.86(8) 6_565 4_564
C17A O11 S16 44.2(2) 4_564 4_564
C19 O11 C14 63.87(19) . 4_564
N11 O11 C14 70.30(11) . 4_564
C15 O11 C14 65.34(10) . 4_564
C16 O11 C14 70.50(10) . 4_564
N11 O11 C14 116.79(10) 6_565 4_564
N11 O11 C14 152.68(10) 2_564 4_564
C18B O11 C14 43.70(17) 4_564 4_564
O11 O11 C14 153.23(10) 6_565 4_564
O11 O11 C14 89.61(8) 5_655 4_564
C19 O11 C14 135.20(10) 6_565 4_564
C17A O11 C14 49.3(3) 4_564 4_564
S16 O11 C14 26.87(5) 4_564 4_564
C19 O11 C13 76.18(19) . 4_564
N11 O11 C13 88.78(11) . 4_564
C15 O11 C13 65.62(10) . 4_564
C16 O11 C13 60.14(10) . 4_564
N11 O11 C13 119.32(11) 6_565 4_564
N11 O11 C13 138.87(10) 2_564 4_564
C18B O11 C13 48.71(18) 4_564 4_564
O11 O11 C13 144.52(9) 6_565 4_564
O11 O11 C13 107.73(8) 5_655 4_564
C19 O11 C13 133.24(10) 6_565 4_564
C17A O11 C13 43.1(3) 4_564 4_564
S16 O11 C13 42.55(6) 4_564 4_564
C14 O11 C13 20.28(7) 4_564 4_564

loop_
_geom_bond_atom_site_label_1
_geom_bond_atom_site_label_2
_geom_bond_distance
_geom_bond_site_symmetry_2
Re1 C1 2.109(3) .
Re1 Se1 2.5146(3) .
Re1 Se1 2.5243(3) 2
Re1 Se2 2.5277(4) .
Re1 Se1 2.5293(3) 6
Re1 Re1 2.63232(19) 6
Re1 Re1 2.6323(2) 5
Re1 Re1 2.6378(2) 2
Re1 Re1 2.6378(3) 3
Re1 N1 3.265(3) .
Re1 Re1 3.7265(3) 4
C1 N1 1.156(4) .
C1 Se1 3.304(3) .
C1 Se1 3.306(3) 6
C1 Se1 3.363(3) 2
C1 Se2 3.387(3) .
C1 C16 3.534(4) 3_654
C1 C18B 3.561(9) 2_565
C1 S14 3.643(3) 3_654
C1 C18A 3.691(7) 2_565
C1 C17B 3.88(3) 2_565
N1 N11 3.038(4) .
N1 C18B 3.053(9) 2_565
N1 C16 3.155(4) 3_654
N1 S12 3.408(3) 4_564
N1 S13 3.417(3) .
N1 C17A 3.462(18) 2_565
N1 C18A 3.499(8) 2_565
N1 C17B 3.57(2) 2_565
N1 S14 3.675(3) 3_654
Se1 Re1 2.5243(3) 3
Se1 Re1 2.5293(3) 5
Se1 C1 3.306(3) 5
Se1 C1 3.363(3) 3
Se1 S14 3.5014(9) 2_465
Se1 Se2 3.5568(4) .
Se1 Se1 3.5786(4) 6
Se1 Se1 3.5786(4) 5
Se1 S11 3.6677(9) 5
Se1 S14 3.7731(9) 4_564
Se2 Re1 2.5277(4) 3
Se2 Re1 2.5277(4) 2
Se2 C1 3.387(3) 3
Se2 C1 3.387(3) 2
Se2 Se1 3.5568(4) 3
Se2 Se1 3.5568(4) 2
Se2 C18A 3.644(7) 2_565
Se2 C18A 3.644(7) 3_655
Se2 C18A 3.644(7) 1_556
S11 C11 1.726(3) .
S11 C13 1.748(3) .
S11 C14 2.640(3) .
S11 C12 2.725(3) .
S11 S12 2.9228(12) .
S11 S15 2.9292(12) .
S11 S13 3.2439(11) .
S11 S12 3.4714(13) 3_654
S11 C16 3.477(3) 4_564
S11 S14 3.5700(13) 4_564
S11 Se1 3.6677(10) 6
S11 C11 3.852(3) 3_654
S12 C11 1.732(3) .
S12 C14 1.736(3) .
S12 C13 2.642(3) .
S12 C12 2.724(3) .
S12 S16 2.9563(13) .
S12 S14 3.2002(11) .
S12 N1 3.408(3) 4_564
S12 S11 3.4714(13) 2_564
S12 S13 3.6328(13) 4_564
S12 C15 3.655(3) 4_564
S12 S15 3.7409(15) 2_564
S13 C12 1.739(3) .
S13 C15 1.752(3) .
S13 C16 2.628(3) .
S13 C11 2.738(3) .
S13 C19 2.857(3) .
S13 S14 2.9360(11) .
S13 N11 3.070(3) .
S13 S12 3.6328(13) 4_564
S13 C11 3.688(3) 4_564
S13 C16 3.775(3) 3_654
S13 S14 3.8506(12) 3_654
S14 C16 1.722(3) .
S14 C12 1.729(3) .
S14 C15 2.638(3) .
S14 C11 2.715(3) .
S14 Se1 3.5014(9) 3_564
S14 S11 3.5700(13) 4_564
S14 C1 3.643(3) 2_564
S14 N1 3.675(3) 2_564
S14 Se1 3.7731(9) 4_564
S14 C11 3.846(3) 4_564
S14 S13 3.8506(12) 2_564
S15 C13 1.743(3) .
S15 C17A 1.789(17) .
S15 C17B 1.90(3) .
S15 C18A 2.734(9) .
S15 C14 2.801(4) .
S15 C18B 2.825(12) .
S15 S16 3.4952(17) .
S15 S12 3.7409(15) 3_654
S15 S16 3.745(2) 3_654
S15 C17A 3.773(15) 4_554
S15 C17B 3.787(19) 4_554
S16 C18B 1.634(11) .
S16 C14 1.744(3) .
S16 C18A 1.779(9) .
S16 C17B 2.711(19) .
S16 C13 2.765(4) .
S16 C17A 2.789(14) .
S16 N11 3.497(3) 4_564
S16 C17A 3.550(13) 5_554
S16 C19 3.597(3) 4_564
S16 O11 3.741(3) 4_564
S16 C17B 3.742(17) 2_564
S16 S15 3.745(2) 2_564
C11 C12 1.375(4) .
C11 C14 2.564(4) .
C11 C13 2.571(4) .
C11 C12 3.594(4) 4_564
C11 S13 3.688(3) 4_564
C11 C15 3.767(4) 4_564
C11 C16 3.837(4) 4_564
C11 S14 3.846(3) 4_564
C11 S11 3.852(3) 2_564
C11 C16 3.879(4) .
C12 C16 2.538(4) .
C12 C15 2.567(4) .
C12 C12 3.488(6) 4_564
C12 C11 3.594(4) 4_564
C13 C14 1.349(5) .
C13 C17A 2.778(19) .
C13 C17B 2.78(3) .
C13 C18A 2.907(7) .
C13 C18B 3.004(10) .
C13 C16 3.463(5) 4_564
C13 C15 3.605(5) 4_564
C13 C19 3.773(5) 4_564
C13 O11 3.873(4) 4_564
C14 C18A 2.655(7) .
C14 C18B 2.665(9) .
C14 C17B 3.07(2) .
C14 C17A 3.106(18) .
C14 C19 3.407(5) 4_564
C14 C15 3.508(5) 4_564
C14 N11 3.680(5) 4_564
C14 O11 3.765(4) 4_564
C14 C16 3.859(5) 4_564
C15 C16 1.334(4) .
C15 C19 1.498(4) .
C15 O11 2.344(3) .
C15 N11 2.408(4) .
C15 C14 3.508(5) 4_564
C15 C13 3.605(5) 4_564
C15 S12 3.655(3) 4_564
C15 C11 3.767(4) 4_564
C15 N11 3.897(4) 2_564
C16 C19 2.467(4) .
C16 O11 2.773(4) .
C16 N1 3.155(4) 2_564
C16 C13 3.463(5) 4_564
C16 S11 3.477(3) 4_564
C16 C1 3.534(4) 2_564
C16 N11 3.625(4) .
C16 S13 3.775(3) 2_564
C16 C11 3.837(4) 4_564
C16 C14 3.859(5) 4_564
C16 N11 3.885(4) 2_564
C16 H16 0.9300 .
C17A C18A 1.502(11) .
C17A N1 3.462(18) 3_554
C17A S16 3.550(13) 6_455
C17A O11 3.676(16) 4_564
C17A S15 3.773(15) 4_554
C17A H17A 0.9700 .
C17A H17B 0.9700 .
C18A N1 3.499(8) 3_554
C18A Se2 3.644(7) 1_554
C18A C1 3.691(7) 3_554
C18A H18A 0.9700 .
C18A H18B 0.9700 .
C17B C18B 1.514(16) .
C17B N1 3.57(2) 3_554
C17B S16 3.742(17) 3_654
C17B S15 3.787(19) 4_554
C17B C1 3.88(3) 3_554
C17B H17C 0.9700 .
C17B H17D 0.9700 .
C18B N1 3.053(9) 3_554
C18B O11 3.304(12) 4_564
C18B C1 3.561(9) 3_554
C18B C19 3.711(12) 4_564
C18B N11 3.729(11) 3_554
C18B H18C 0.9700 .
C18B H18D 0.9700 .
C19 O11 1.226(4) .
C19 N11 1.323(4) .
C19 C14 3.407(5) 4_564
C19 N11 3.588(4) 2_564
C19 S16 3.597(3) 4_564
C19 O11 3.644(4) 5_655
C19 C18B 3.711(12) 4_564
C19 C13 3.773(5) 4_564
N11 O11 2.258(4) .
N11 O11 2.908(3) 5_655
N11 O11 3.121(4) 3_654
N11 S16 3.497(3) 4_564
N11 C19 3.588(4) 3_654
N11 C14 3.680(5) 4_564
N11 C18B 3.729(11) 2_565
N11 C16 3.885(4) 3_654
N11 C15 3.897(4) 3_654
N11 H11A 0.8600 .
N11 H11B 0.8600 .
O11 N11 2.908(3) 6_565
O11 N11 3.121(4) 2_564
O11 C18B 3.304(12) 4_564
O11 O11 3.588(3) 6_565
O11 O11 3.588(3) 5_655
O11 C19 3.644(4) 6_565
O11 C17A 3.676(16) 4_564
O11 S16 3.741(3) 4_564
O11 C14 3.765(4) 4_564
O11 C13 3.873(4) 4_564

loop_
_geom_hbond_atom_site_label_D
_geom_hbond_atom_site_label_H
_geom_hbond_atom_site_label_A
_geom_hbond_distance_DH
_geom_hbond_distance_HA
_geom_hbond_distance_DA
_geom_hbond_angle_DHA
_geom_hbond_site_symmetry_A
C16 H16 N1 0.93 2.60 3.155(4) 118.6 2_564
C17A H17B O11 0.97 2.90 3.676(16) 137.2 4_564
C17A H17A S15 0.97 2.89 3.773(15) 151.4 4_554
C18A H18A N1 0.97 2.79 3.499(8) 130.3 3_554
C18A H18A Se2 0.97 2.97 3.644(7) 127.5 1_554
C18B H18D N1 0.97 2.27 3.053(9) 137.6 3_554
C18B H18C O11 0.97 2.39 3.304(12) 156.2 4_564
C18B H18C N11 0.97 2.96 3.729(11) 137.0 3_554
N11 H11A O11 0.86 2.06 2.908(3) 169.2 5_655
N11 H11B N1 0.86 2.27 3.038(4) 149.0 .
